data_4105330
loop_
_publ_author_name
'Jun Terao'
'Susumu Tsuda'
'Yuji Tanaka'
'Kento Okoshi'
'Tetsuaki Fujihara'
'Yasushi Tsuji'
'Nobuaki Kambe'

_publ_contact_author_email terao@scl.kyoto-u.ac.jp
_publ_contact_author_fax +81-75-383-2514
_publ_contact_author_name 'Jun Terao'
_publ_contact_author_phone +81-75-383-2516
_publ_section_title
;
 Synthesis of Organic-Soluble Conjugated Polyrotaxanes by Polymerization
 of Linked Rotaxanes
;
_journal_name_full 'Journal of the American Chemical Society'
_journal_page_first 16004
_journal_page_last 16005
_journal_paper_doi 10.1021/ja9074437
_journal_volume 131
_journal_year 2009
_chemical_absolute_configuration 'CHOOSE rm ad rmad syn or unk'
_chemical_formula_moiety 'C75 H110 N2 O32 '
_chemical_formula_sum 'C75 H110 N2 O32'
_chemical_formula_weight 1551.69
_space_group_IT_number 19
_symmetry_cell_setting orthorhombic
_symmetry_Int_Tables_number 19
_symmetry_space_group_name_Hall 'P 2ac 2ab'
_symmetry_space_group_name_H-M 'P 21 21 21'
_audit_creation_date 2008-10-07
_audit_creation_method 'by CrystalStructure 3.8'
_cell_angle_alpha 90.0000
_cell_angle_beta 90.0000
_cell_angle_gamma 90.0000
_cell_formula_units_Z 4
_cell_length_a 14.485(3)
_cell_length_b 19.552(4)
_cell_length_c 29.126(6)
_cell_measurement_reflns_used 11878
_cell_measurement_temperature 153.1
_cell_measurement_theta_max 27.5
_cell_measurement_theta_min 3.0
_cell_volume 8249(3)
_computing_cell_refinement CrystalClear
_computing_data_collection CrystalClear
_computing_data_reduction CrystalStructure
_computing_publication_material 'CrystalStructure 3.8'
_computing_structure_refinement CRYSTALS
_computing_structure_solution SHELXS97
_diffrn_detector_area_resol_mean 7.31
_diffrn_measured_fraction_theta_full 0.912
_diffrn_measured_fraction_theta_max 0.912
_diffrn_measurement_device_type 'Rigaku Saturn'
_diffrn_measurement_method \w
_diffrn_radiation_type 'Mo K\a'
_diffrn_radiation_wavelength 0.71070
_diffrn_reflns_av_R_equivalents 0.093
_diffrn_reflns_limit_h_max 18
_diffrn_reflns_limit_h_min -18
_diffrn_reflns_limit_k_max 24
_diffrn_reflns_limit_k_min -25
_diffrn_reflns_limit_l_max 34
_diffrn_reflns_limit_l_min -32
_diffrn_reflns_number 56476
_diffrn_reflns_theta_full 27.41
_diffrn_reflns_theta_max 27.41
_exptl_absorpt_coefficient_mu 0.097
_exptl_absorpt_correction_T_max 0.981
_exptl_absorpt_correction_T_min 0.608
_exptl_absorpt_correction_type multi-scan
_exptl_absorpt_process_details 'Jacobson, R. (1998) Private communication'
_exptl_crystal_colour colorless
_exptl_crystal_density_diffrn 1.249
_exptl_crystal_description plate
_exptl_crystal_F_000 3320.00
_exptl_crystal_size_max 0.20
_exptl_crystal_size_mid 0.10
_exptl_crystal_size_min 0.10
_refine_diff_density_max 1.44
_refine_diff_density_min -1.10
_refine_ls_abs_structure_details 'Flack, H. D. (1983), Acta Cryst. A39, 876-881.  6816 Friedel Pairs'
_refine_ls_abs_structure_Flack 0(2)
_refine_ls_extinction_method none
_refine_ls_goodness_of_fit_ref 1.080
_refine_ls_hydrogen_treatment refall
_refine_ls_number_parameters 1093
_refine_ls_number_reflns 16123
_refine_ls_R_factor_gt 0.1030
_refine_ls_shift/su_max 0.0008
_refine_ls_structure_factor_coef Fsqd
_refine_ls_weighting_details 'w = 1/[0.0002Fo^2^ + 0.9000\s(Fo^2^) + 0.5000]/(4Fo^2^)'
_refine_ls_weighting_scheme calc
_refine_ls_wR_factor_ref 0.2319
_reflns_number_gt 4317
_reflns_number_total 16123
_reflns_threshold_expression F^2^>2.0\s(F^2^)
_cod_data_source_file ja9074437_si_002.cif
_cod_data_source_block xx
_cod_original_formula_sum 'C75 H110 N2 O32 '
_cod_database_code 4105330

loop_
_symmetry_equiv_pos_site_id
_symmetry_equiv_pos_as_xyz
1 +X,+Y,+Z
2 1/2+X,1/2-Y,-Z
3 -X,1/2+Y,1/2-Z
4 1/2-X,-Y,1/2+Z

loop_
_atom_site_label
_atom_site_type_symbol
_atom_site_fract_x
_atom_site_fract_y
_atom_site_fract_z
_atom_site_U_iso_or_equiv
_atom_site_adp_type
_atom_site_occupancy
_atom_site_symmetry_multiplicity
_atom_site_calc_flag
_atom_site_refinement_flags
O(1) O 0.5330(6) 1.1476(4) 0.5455(3) 0.136(4) Uani 1.00 1 d .
O(2) O 0.6979(6) 1.0097(9) 0.6157(4) 0.184(5) Uani 1.00 1 d .
O(3) O 0.6750(6) 0.9980(6) 0.5237(3) 0.157(4) Uani 1.00 1 d .
O(4) O 0.3767(7) 1.2207(3) 0.5854(3) 0.132(3) Uani 1.00 1 d .
O(5) O 0.4903(5) 1.0394(3) 0.5176(2) 0.093(2) Uani 1.00 1 d .
O(6) O 0.2898(4) 1.0579(3) 0.4405(2) 0.077(2) Uani 1.00 1 d .
O(7) O 0.5069(4) 0.9278(3) 0.4552(2) 0.086(2) Uani 1.00 1 d .
O(8) O 0.3403(4) 0.8751(3) 0.4267(2) 0.077(2) Uani 1.00 1 d .
O(9) O 0.3988(5) 1.1764(3) 0.4504(2) 0.103(2) Uani 1.00 1 d .
O(10) O 0.2166(4) 0.9632(3) 0.4744(2) 0.077(2) Uani 1.00 1 d .
O(11) O -0.0200(5) 1.0034(3) 0.5136(2) 0.085(2) Uani 1.00 1 d .
O(12) O 0.1128(4) 0.8468(4) 0.4437(2) 0.093(2) Uani 1.00 1 d .
O(13) O -0.0328(4) 0.8162(3) 0.5075(2) 0.087(2) Uani 1.00 1 d .
O(14) O 0.0636(7) 1.1007(4) 0.4566(5) 0.170(5) Uani 1.00 1 d .
O(15) O 0.0064(4) 0.9217(3) 0.5711(2) 0.082(2) Uani 1.00 1 d .
O(16) O -0.0546(5) 0.9902(3) 0.6850(2) 0.099(2) Uani 1.00 1 d .
O(17) O -0.0601(4) 0.8056(3) 0.6204(2) 0.088(2) Uani 1.00 1 d .
O(18) O -0.0217(4) 0.8098(3) 0.7141(2) 0.083(2) Uani 1.00 1 d .
O(19) O -0.0571(7) 1.1128(4) 0.6409(3) 0.135(4) Uani 1.00 1 d .
O(20) O 0.0806(4) 0.9357(2) 0.7140(2) 0.067(2) Uani 1.00 1 d .
O(21) O 0.2151(4) 1.0481(3) 0.7891(2) 0.081(2) Uani 1.00 1 d .
O(22) O 0.1712(4) 0.8424(3) 0.7729(2) 0.078(2) Uani 1.00 1 d .
O(23) O 0.3379(5) 0.8904(3) 0.8063(2) 0.104(3) Uani 1.00 1 d .
O(24) O 0.0244(5) 1.0738(3) 0.7859(2) 0.089(2) Uani 1.00 1 d .
O(25) O 0.3533(4) 1.0112(3) 0.7541(2) 0.081(2) Uani 1.00 1 d .
O(26) O 0.4981(5) 1.1540(3) 0.7140(2) 0.086(2) Uani 1.00 1 d .
O(27) O 0.5344(4) 0.9742(4) 0.7876(2) 0.095(2) Uani 1.00 1 d .
O(28) O 0.6753(6) 1.0243(4) 0.7265(3) 0.114(3) Uani 1.00 1 d .
O(29) O 0.3634(5) 1.1918(4) 0.7806(3) 0.108(3) Uani 1.00 1 d .
O(30) O 0.5513(4) 1.0743(4) 0.6615(3) 0.102(2) Uani 1.00 1 d .
O(31) O 0.2372(6) 1.4313(3) 0.6241(2) 0.110(3) Uani 1.00 1 d .
O(32) O 0.4213(4) 0.1492(3) 0.3577(2) 0.088(2) Uani 1.00 1 d .
N(1) N 0.1151(6) 1.3613(4) 0.6276(2) 0.081(3) Uani 1.00 1 d .
N(2) N 0.3896(6) 0.5306(4) 0.6243(2) 0.099(3) Uani 1.00 1 d .
C(1) C 0.5015(9) 1.1301(6) 0.5909(3) 0.097(4) Uani 1.00 1 d .
C(2) C 0.5781(8) 1.0976(7) 0.6185(5) 0.120(5) Uani 1.00 1 d .
C(3) C 0.6192(8) 1.0365(8) 0.5940(4) 0.118(5) Uani 1.00 1 d .
C(4) C 0.6404(9) 1.0624(8) 0.5445(6) 0.141(6) Uani 1.00 1 d .
C(5) C 0.5627(9) 1.0886(8) 0.5204(4) 0.117(5) Uani 1.00 1 d .
C(6) C 0.4691(12) 1.1971(5) 0.6141(4) 0.162(6) Uani 1.00 1 d .
C(7) C 0.6851(14) 0.9407(11) 0.6286(7) 0.232(11) Uani 1.00 1 d .
C(8) C 0.7385(10) 1.0083(10) 0.4819(4) 0.224(9) Uani 1.00 1 d .
C(9) C 0.3433(7) 1.0702(5) 0.4804(3) 0.080(3) Uani 1.00 1 d .
C(10) C 0.4380(6) 1.0328(4) 0.4743(3) 0.070(3) Uani 1.00 1 d .
C(11) C 0.4183(6) 0.9578(4) 0.4678(3) 0.070(3) Uani 1.00 1 d .
C(12) C 0.3541(6) 0.9455(4) 0.4294(3) 0.066(3) Uani 1.00 1 d .
C(13) C 0.2677(7) 0.9871(5) 0.4360(3) 0.085(4) Uani 1.00 1 d .
C(14) C 0.3496(8) 1.1462(5) 0.4868(3) 0.101(4) Uani 1.00 1 d .
C(15) C 0.4179(13) 1.2456(7) 0.4582(4) 0.216(9) Uani 1.00 1 d .
C(16) C 0.5394(8) 0.8760(6) 0.4865(3) 0.119(5) Uani 1.00 1 d .
C(17) C 0.3021(7) 0.8531(4) 0.3835(3) 0.096(4) Uani 1.00 1 d .
C(18) C 0.0756(8) 1.0135(4) 0.5058(3) 0.084(4) Uani 1.00 1 d .
C(19) C 0.1152(7) 0.9639(6) 0.4719(3) 0.087(4) Uani 1.00 1 d .
C(20) C 0.0873(7) 0.8868(5) 0.4825(3) 0.078(3) Uani 1.00 1 d .
C(21) C -0.0162(6) 0.8838(6) 0.4946(3) 0.080(3) Uani 1.00 1 d .
C(22) C -0.0416(7) 0.9382(5) 0.5296(3) 0.082(3) Uani 1.00 1 d .
C(23) C 0.0879(9) 1.0994(11) 0.5018(4) 0.200(8) Uani 1.00 1 d .
C(24) C -0.0461(11) 1.1119(7) 0.4460(5) 0.174(7) Uani 1.00 1 d .
C(25) C 0.1421(11) 0.7794(5) 0.4547(4) 0.154(6) Uani 1.00 1 d .
C(26) C -0.1323(7) 0.7982(5) 0.5084(3) 0.109(4) Uani 1.00 1 d .
C(27) C -0.0119(11) 0.9907(4) 0.6393(3) 0.119(5) Uani 1.00 1 d .
C(28) C -0.0438(7) 0.9275(5) 0.6140(3) 0.089(4) Uani 1.00 1 d .
C(29) C -0.0154(8) 0.8652(4) 0.6405(2) 0.077(3) Uani 1.00 1 d .
C(30) C -0.0508(6) 0.8699(4) 0.6905(3) 0.069(3) Uani 1.00 1 d .
C(31) C -0.0201(6) 0.9373(5) 0.7091(3) 0.079(3) Uani 1.00 1 d .
C(32) C -0.0811(9) 1.0468(7) 0.6181(5) 0.141(6) Uani 1.00 1 d .
C(33) C -0.1349(12) 1.1529(10) 0.6527(6) 0.242(10) Uani 1.00 1 d .
C(34) C 0.0050(7) 0.7543(4) 0.6074(3) 0.096(4) Uani 1.00 1 d .
C(35) C -0.0573(9) 0.8015(6) 0.7594(3) 0.135(5) Uani 1.00 1 d .
C(36) C 0.1601(7) 1.0309(4) 0.7486(3) 0.074(3) Uani 1.00 1 d .
C(37) C 0.1248(6) 0.9583(4) 0.7548(2) 0.056(2) Uani 1.00 1 d .
C(38) C 0.2067(7) 0.9112(4) 0.7612(3) 0.071(3) Uani 1.00 1 d .
C(39) C 0.2636(7) 0.9358(5) 0.8011(3) 0.089(4) Uani 1.00 1 d .
C(40) C 0.2938(8) 1.0093(5) 0.7940(3) 0.079(3) Uani 1.00 1 d .
C(41) C 0.0851(7) 1.0839(4) 0.7475(3) 0.079(3) Uani 1.00 1 d .
C(42) C -0.0326(8) 1.1333(6) 0.7884(3) 0.121(5) Uani 1.00 1 d .
C(43) C 0.1992(6) 0.7870(5) 0.7432(4) 0.113(4) Uani 1.00 1 d .
C(44) C 0.3814(9) 0.8909(6) 0.8532(4) 0.138(6) Uani 1.00 1 d .
C(45) C 0.4140(7) 1.1132(5) 0.7218(3) 0.090(4) Uani 1.00 1 d .
C(46) C 0.4319(7) 1.0594(5) 0.7569(3) 0.088(3) Uani 1.00 1 d .
C(47) C 0.5181(7) 1.0143(6) 0.7472(4) 0.099(4) Uani 1.00 1 d .
C(48) C 0.5976(8) 1.0638(6) 0.7390(4) 0.098(4) Uani 1.00 1 d .
C(49) C 0.5729(7) 1.1114(6) 0.7032(4) 0.100(4) Uani 1.00 1 d .
C(50) C 0.3430(7) 1.1671(5) 0.7363(4) 0.096(4) Uani 1.00 1 d .
C(51) C 0.3062(11) 1.2475(5) 0.7949(4) 0.157(6) Uani 1.00 1 d .
C(52) C 0.5602(9) 0.9053(6) 0.7772(4) 0.141(6) Uani 1.00 1 d .
C(53) C 0.7469(9) 1.0383(10) 0.7527(6) 0.232(10) Uani 1.00 1 d .
C(54) C 0.2816(8) 1.2222(6) 0.6037(3) 0.089(4) Uani 1.00 1 d .
C(55) C 0.2493(7) 1.2877(5) 0.6073(3) 0.086(4) Uani 1.00 1 d .
C(56) C 0.1581(7) 1.2973(5) 0.6228(3) 0.081(3) Uani 1.00 1 d .
C(57) C 0.1045(7) 1.2426(5) 0.6330(3) 0.080(3) Uani 1.00 1 d .
C(58) C 0.1413(8) 1.1748(6) 0.6310(3) 0.100(4) Uani 1.00 1 d .
C(59) C 0.2340(8) 1.1653(5) 0.6162(3) 0.083(3) Uani 1.00 1 d .
C(60) C 0.1518(8) 1.4236(7) 0.6301(3) 0.086(4) Uani 1.00 1 d .
C(61) C 0.0916(7) 1.4836(4) 0.6388(3) 0.095(4) Uani 1.00 1 d .
C(62) C 0.2657(8) 1.0954(6) 0.6124(3) 0.093(4) Uani 1.00 1 d .
C(63) C 0.2861(6) 1.0351(5) 0.6130(3) 0.074(3) Uani 1.00 1 d .
C(64) C 0.3031(6) 0.9648(5) 0.6143(3) 0.073(3) Uani 1.00 1 d .
C(65) C 0.3696(8) 0.9349(7) 0.6422(4) 0.131(5) Uani 1.00 1 d .
C(66) C 0.3874(8) 0.8668(6) 0.6418(5) 0.141(5) Uani 1.00 1 d .
C(67) C 0.3328(6) 0.8180(5) 0.6205(3) 0.068(3) Uani 1.00 1 d .
C(68) C 0.2613(9) 0.8465(5) 0.5988(4) 0.135(5) Uani 1.00 1 d .
C(69) C 0.2480(9) 0.9174(6) 0.5946(5) 0.164(6) Uani 1.00 1 d .
C(70) C 0.3475(7) 0.7457(5) 0.6240(3) 0.066(3) Uani 1.00 1 d .
C(71) C 0.4297(7) 0.7183(5) 0.6340(3) 0.077(3) Uani 1.00 1 d .
C(72) C 0.4433(7) 0.6488(6) 0.6372(3) 0.083(3) Uani 1.00 1 d .
C(73) C 0.3753(8) 0.6024(6) 0.6269(3) 0.081(4) Uani 1.00 1 d .
C(74) C 0.2895(8) 0.6302(5) 0.6183(3) 0.087(4) Uani 1.00 1 d .
C(75) C 0.2717(7) 0.6998(5) 0.6164(3) 0.089(4) Uani 1.00 1 d .
H(1) H 0.0497 1.3606 0.6296 0.097 Uiso 1.00 1 c R
H(2) H 0.4488 0.5117 0.6303 0.118 Uiso 1.00 1 c R
H(3) H 0.3394 0.5014 0.6167 0.118 Uiso 1.00 1 c R
H(4) H 0.4511 1.0992 0.5886 0.116 Uiso 1.00 1 c R
H(5) H 0.6258 1.1304 0.6226 0.144 Uiso 1.00 1 c R
H(6) H 0.5737 1.0016 0.5925 0.141 Uiso 1.00 1 c R
H(7) H 0.6891 1.0949 0.5458 0.169 Uiso 1.00 1 c R
H(8) H 0.5819 1.1018 0.4905 0.140 Uiso 1.00 1 c R
H(9) H 0.5156 1.2312 0.6119 0.194 Uiso 1.00 1 c R
H(10) H 0.4546 1.1893 0.6454 0.194 Uiso 1.00 1 c R
H(11) H 0.6606 0.9400 0.6589 0.279 Uiso 1.00 1 c R
H(12) H 0.7417 0.9162 0.6280 0.279 Uiso 1.00 1 c R
H(13) H 0.6424 0.9198 0.6082 0.279 Uiso 1.00 1 c R
H(14) H 0.7024 1.0101 0.4547 0.269 Uiso 1.00 1 c R
H(15) H 0.7812 0.9716 0.4798 0.269 Uiso 1.00 1 c R
H(16) H 0.7712 1.0501 0.4855 0.269 Uiso 1.00 1 c R
H(17) H 0.3123 1.0510 0.5061 0.097 Uiso 1.00 1 c R
H(18) H 0.4712 1.0510 0.4490 0.084 Uiso 1.00 1 c R
H(19) H 0.3956 0.9378 0.4953 0.084 Uiso 1.00 1 c R
H(20) H 0.3833 0.9603 0.4019 0.078 Uiso 1.00 1 c R
H(21) H 0.2306 0.9816 0.4094 0.102 Uiso 1.00 1 c R
H(22) H 0.3805 1.1561 0.5148 0.121 Uiso 1.00 1 c R
H(23) H 0.2891 1.1650 0.4876 0.121 Uiso 1.00 1 c R
H(24) H 0.3681 1.2710 0.4456 0.259 Uiso 1.00 1 c R
H(25) H 0.4739 1.2590 0.4437 0.259 Uiso 1.00 1 c R
H(26) H 0.4220 1.2543 0.4902 0.259 Uiso 1.00 1 c R
H(27) H 0.5754 0.8970 0.5099 0.143 Uiso 1.00 1 c R
H(28) H 0.5761 0.8436 0.4704 0.143 Uiso 1.00 1 c R
H(29) H 0.4880 0.8535 0.5000 0.143 Uiso 1.00 1 c R
H(30) H 0.2366 0.8537 0.3851 0.115 Uiso 1.00 1 c R
H(31) H 0.3227 0.8080 0.3769 0.115 Uiso 1.00 1 c R
H(32) H 0.3221 0.8832 0.3599 0.115 Uiso 1.00 1 c R
H(33) H 0.1044 1.0025 0.5341 0.101 Uiso 1.00 1 c R
H(34) H 0.0959 0.9757 0.4418 0.104 Uiso 1.00 1 c R
H(35) H 0.1217 0.8712 0.5082 0.094 Uiso 1.00 1 c R
H(36) H -0.0501 0.8924 0.4673 0.096 Uiso 1.00 1 c R
H(37) H -0.1061 0.9359 0.5353 0.099 Uiso 1.00 1 c R
H(38) H 0.1494 1.1143 0.5072 0.240 Uiso 1.00 1 c R
H(39) H 0.0468 1.1239 0.5211 0.240 Uiso 1.00 1 c R
H(40) H -0.0749 1.0685 0.4432 0.209 Uiso 1.00 1 c R
H(41) H -0.0532 1.1367 0.4182 0.209 Uiso 1.00 1 c R
H(42) H -0.0740 1.1366 0.4705 0.209 Uiso 1.00 1 c R
H(43) H 0.2070 0.7793 0.4593 0.185 Uiso 1.00 1 c R
H(44) H 0.1270 0.7498 0.4299 0.185 Uiso 1.00 1 c R
H(45) H 0.1121 0.7641 0.4818 0.185 Uiso 1.00 1 c R
H(46) H -0.1574 0.8077 0.5379 0.130 Uiso 1.00 1 c R
H(47) H -0.1397 0.7510 0.5017 0.130 Uiso 1.00 1 c R
H(48) H -0.1635 0.8247 0.4859 0.130 Uiso 1.00 1 c R
H(49) H 0.0522 1.0009 0.6379 0.142 Uiso 1.00 1 c R
H(50) H -0.1085 0.9281 0.6087 0.107 Uiso 1.00 1 c R
H(51) H 0.0498 0.8602 0.6399 0.092 Uiso 1.00 1 c R
H(52) H -0.1164 0.8699 0.6897 0.082 Uiso 1.00 1 c R
H(53) H -0.0447 0.9409 0.7393 0.094 Uiso 1.00 1 c R
H(54) H -0.1436 1.0352 0.6243 0.169 Uiso 1.00 1 c R
H(55) H -0.0724 1.0504 0.5858 0.169 Uiso 1.00 1 c R
H(56) H -0.1533 1.1825 0.6286 0.290 Uiso 1.00 1 c R
H(57) H -0.1215 1.1791 0.6794 0.290 Uiso 1.00 1 c R
H(58) H -0.1835 1.1217 0.6593 0.290 Uiso 1.00 1 c R
H(59) H 0.0237 0.7616 0.5765 0.115 Uiso 1.00 1 c R
H(60) H -0.0234 0.7107 0.6100 0.115 Uiso 1.00 1 c R
H(61) H 0.0574 0.7563 0.6269 0.115 Uiso 1.00 1 c R
H(62) H -0.0174 0.8225 0.7811 0.162 Uiso 1.00 1 c R
H(63) H -0.0625 0.7541 0.7660 0.162 Uiso 1.00 1 c R
H(64) H -0.1166 0.8222 0.7610 0.162 Uiso 1.00 1 c R
H(65) H 0.1970 1.0339 0.7217 0.088 Uiso 1.00 1 c R
H(66) H 0.0841 0.9553 0.7803 0.068 Uiso 1.00 1 c R
H(67) H 0.2428 0.9097 0.7339 0.085 Uiso 1.00 1 c R
H(68) H 0.2270 0.9334 0.8281 0.107 Uiso 1.00 1 c R
H(69) H 0.3271 1.0246 0.8202 0.095 Uiso 1.00 1 c R
H(70) H 0.0505 1.0789 0.7199 0.095 Uiso 1.00 1 c R
H(71) H 0.1114 1.1283 0.7486 0.095 Uiso 1.00 1 c R
H(72) H -0.0043 1.1671 0.8071 0.145 Uiso 1.00 1 c R
H(73) H -0.0900 1.1203 0.8016 0.145 Uiso 1.00 1 c R
H(74) H -0.0426 1.1512 0.7585 0.145 Uiso 1.00 1 c R
H(75) H 0.1560 0.7823 0.7189 0.135 Uiso 1.00 1 c R
H(76) H 0.2021 0.7455 0.7601 0.135 Uiso 1.00 1 c R
H(77) H 0.2584 0.7972 0.7309 0.135 Uiso 1.00 1 c R
H(78) H 0.4295 0.9238 0.8535 0.165 Uiso 1.00 1 c R
H(79) H 0.4061 0.8470 0.8601 0.165 Uiso 1.00 1 c R
H(80) H 0.3363 0.9027 0.8756 0.165 Uiso 1.00 1 c R
H(81) H 0.3946 1.0928 0.6938 0.108 Uiso 1.00 1 c R
H(82) H 0.4360 1.0788 0.7867 0.105 Uiso 1.00 1 c R
H(83) H 0.5089 0.9860 0.7211 0.119 Uiso 1.00 1 c R
H(84) H 0.6100 1.0881 0.7666 0.118 Uiso 1.00 1 c R
H(85) H 0.6247 1.1397 0.6970 0.119 Uiso 1.00 1 c R
H(86) H 0.2832 1.1470 0.7366 0.116 Uiso 1.00 1 c R
H(87) H 0.3441 1.2039 0.7151 0.116 Uiso 1.00 1 c R
H(88) H 0.3325 1.2900 0.7859 0.188 Uiso 1.00 1 c R
H(89) H 0.2999 1.2464 0.8273 0.188 Uiso 1.00 1 c R
H(90) H 0.2472 1.2426 0.7811 0.188 Uiso 1.00 1 c R
H(91) H 0.5069 0.8771 0.7751 0.169 Uiso 1.00 1 c R
H(92) H 0.5990 0.8889 0.8011 0.169 Uiso 1.00 1 c R
H(93) H 0.5928 0.9042 0.7489 0.169 Uiso 1.00 1 c R
H(94) H 0.7806 1.0745 0.7389 0.278 Uiso 1.00 1 c R
H(95) H 0.7854 0.9992 0.7554 0.278 Uiso 1.00 1 c R
H(96) H 0.7265 1.0520 0.7823 0.278 Uiso 1.00 1 c R
H(97) H 0.2866 1.3258 0.5992 0.103 Uiso 1.00 1 c R
H(98) H 0.0423 1.2493 0.6421 0.096 Uiso 1.00 1 c R
H(99) H 0.1043 1.1365 0.6392 0.120 Uiso 1.00 1 c R
H(100) H 0.0873 1.4927 0.6708 0.114 Uiso 1.00 1 c R
H(101) H 0.0318 1.4746 0.6269 0.114 Uiso 1.00 1 c R
H(102) H 0.1172 1.5222 0.6236 0.114 Uiso 1.00 1 c R
H(103) H 0.4035 0.9631 0.6627 0.158 Uiso 1.00 1 c R
H(104) H 0.4427 0.8520 0.6563 0.170 Uiso 1.00 1 c R
H(105) H 0.2159 0.8170 0.5861 0.163 Uiso 1.00 1 c R
H(106) H 0.1984 0.9328 0.5760 0.197 Uiso 1.00 1 c R
H(107) H 0.4809 0.7479 0.6386 0.093 Uiso 1.00 1 c R
H(108) H 0.5016 0.6323 0.6472 0.099 Uiso 1.00 1 c R
H(109) H 0.2392 0.5998 0.6137 0.105 Uiso 1.00 1 c R
H(110) H 0.2117 0.7170 0.6102 0.107 Uiso 1.00 1 c R

loop_
_atom_site_aniso_label
_atom_site_aniso_U_11
_atom_site_aniso_U_22
_atom_site_aniso_U_33
_atom_site_aniso_U_12
_atom_site_aniso_U_13
_atom_site_aniso_U_23
O(1) 0.140(8) 0.142(7) 0.126(7) -0.085(7) 0.012(6) -0.005(6)
O(2) 0.045(5) 0.366(19) 0.143(9) 0.037(9) -0.001(6) -0.058(12)
O(3) 0.076(6) 0.260(12) 0.136(8) -0.005(7) 0.005(5) -0.018(8)
O(4) 0.147(8) 0.087(5) 0.161(8) -0.004(5) 0.046(7) -0.013(5)
O(5) 0.068(4) 0.100(5) 0.110(5) -0.026(4) 0.001(4) -0.022(4)
O(6) 0.091(5) 0.055(3) 0.084(4) -0.008(3) -0.003(4) 0.009(3)
O(7) 0.060(4) 0.102(5) 0.094(5) 0.000(4) -0.004(3) 0.005(4)
O(8) 0.077(4) 0.082(4) 0.071(4) -0.012(3) -0.011(3) -0.002(3)
O(9) 0.149(7) 0.059(4) 0.102(5) -0.031(4) 0.019(5) -0.011(3)
O(10) 0.073(4) 0.082(4) 0.075(4) 0.000(3) -0.011(3) 0.014(3)
O(11) 0.081(5) 0.089(5) 0.085(4) 0.003(4) -0.008(4) 0.008(4)
O(12) 0.089(5) 0.105(5) 0.085(5) -0.014(4) 0.003(4) 0.008(4)
O(13) 0.060(4) 0.103(5) 0.096(5) -0.018(4) 0.001(3) 0.005(4)
O(14) 0.122(8) 0.090(6) 0.297(15) -0.028(6) 0.101(10) -0.041(7)
O(15) 0.097(5) 0.083(4) 0.067(4) -0.000(4) -0.025(4) -0.005(3)
O(16) 0.137(7) 0.083(4) 0.077(5) 0.040(4) -0.032(4) -0.012(4)
O(17) 0.083(5) 0.094(5) 0.087(5) -0.000(4) -0.005(4) -0.004(4)
O(18) 0.105(5) 0.067(4) 0.078(4) -0.018(4) -0.002(4) -0.015(3)
O(19) 0.142(9) 0.107(6) 0.155(8) -0.005(6) -0.030(6) -0.000(5)
O(20) 0.070(4) 0.067(3) 0.064(4) 0.006(3) 0.006(3) -0.001(3)
O(21) 0.073(4) 0.096(5) 0.074(4) -0.002(4) 0.014(4) -0.015(3)
O(22) 0.070(4) 0.080(4) 0.084(4) 0.009(3) -0.003(3) -0.003(3)
O(23) 0.108(6) 0.121(6) 0.083(5) -0.012(5) -0.001(4) -0.006(4)
O(24) 0.086(5) 0.069(4) 0.113(5) 0.017(4) 0.036(4) -0.006(4)
O(25) 0.069(4) 0.095(5) 0.079(4) -0.018(4) 0.006(3) -0.002(3)
O(26) 0.061(4) 0.094(4) 0.103(5) -0.016(4) -0.005(4) -0.002(4)
O(27) 0.070(5) 0.111(5) 0.105(5) 0.015(4) -0.001(4) 0.008(5)
O(28) 0.060(5) 0.138(6) 0.145(7) 0.021(5) -0.018(5) -0.021(5)
O(29) 0.086(5) 0.103(5) 0.135(7) 0.011(4) 0.004(5) -0.007(5)
O(30) 0.069(5) 0.146(6) 0.090(5) -0.031(4) 0.018(4) -0.018(5)
O(31) 0.123(7) 0.075(4) 0.134(6) 0.013(5) -0.014(6) -0.018(4)
O(32) 0.067(4) 0.099(4) 0.099(5) 0.007(4) -0.006(3) -0.004(4)
N(1) 0.084(6) 0.068(5) 0.091(6) 0.010(5) -0.005(5) -0.007(4)
N(2) 0.115(8) 0.063(5) 0.118(7) 0.009(5) -0.008(6) 0.022(5)
C(1) 0.113(10) 0.099(8) 0.078(7) -0.018(8) 0.008(8) -0.013(6)
C(2) 0.063(8) 0.143(11) 0.154(13) -0.036(8) 0.006(9) -0.067(11)
C(3) 0.052(8) 0.190(14) 0.111(10) -0.004(8) 0.024(7) 0.043(10)
C(4) 0.056(9) 0.166(14) 0.201(17) -0.007(9) 0.032(10) -0.029(13)
C(5) 0.072(9) 0.198(16) 0.080(8) -0.001(10) 0.028(7) 0.015(9)
C(6) 0.29(2) 0.086(8) 0.104(9) 0.059(12) -0.068(12) -0.009(7)
C(7) 0.19(2) 0.35(2) 0.164(18) 0.11(2) -0.102(15) -0.03(2)
C(8) 0.153(14) 0.40(2) 0.116(11) 0.062(17) 0.021(11) 0.129(15)
C(9) 0.081(7) 0.097(8) 0.064(6) -0.042(6) 0.010(5) 0.002(5)
C(10) 0.051(6) 0.080(7) 0.079(7) -0.005(5) 0.006(5) -0.004(5)
C(11) 0.067(6) 0.076(6) 0.067(6) -0.007(5) -0.005(5) 0.014(5)
C(12) 0.071(7) 0.047(5) 0.079(6) -0.011(5) 0.010(5) 0.002(4)
C(13) 0.081(8) 0.104(8) 0.070(7) -0.014(7) 0.001(6) -0.013(6)
C(14) 0.097(9) 0.098(8) 0.109(9) -0.025(7) 0.044(7) -0.017(7)
C(15) 0.35(2) 0.141(13) 0.157(14) -0.070(16) 0.118(15) -0.018(10)
C(16) 0.101(10) 0.142(11) 0.114(9) 0.032(8) 0.003(8) -0.018(8)
C(17) 0.108(9) 0.080(7) 0.099(8) -0.001(6) 0.013(7) 0.009(6)
C(18) 0.099(9) 0.058(6) 0.096(8) 0.011(6) 0.014(7) 0.006(5)
C(19) 0.064(7) 0.125(9) 0.072(7) 0.001(7) 0.000(5) 0.023(6)
C(20) 0.076(7) 0.078(7) 0.081(7) -0.016(6) -0.007(6) 0.033(6)
C(21) 0.039(6) 0.128(9) 0.072(6) -0.021(6) -0.032(5) 0.014(7)
C(22) 0.063(6) 0.097(8) 0.087(7) -0.019(6) -0.017(6) -0.014(7)
C(23) 0.086(10) 0.43(3) 0.084(9) -0.003(14) 0.011(8) 0.132(15)
C(24) 0.162(16) 0.162(14) 0.198(16) -0.075(12) -0.004(13) 0.010(11)
C(25) 0.256(19) 0.070(8) 0.138(11) 0.011(10) 0.051(11) -0.009(8)
C(26) 0.102(9) 0.092(8) 0.132(10) -0.026(7) 0.000(8) -0.005(7)
C(27) 0.227(17) 0.048(6) 0.081(8) 0.017(8) -0.042(9) -0.002(6)
C(28) 0.099(8) 0.095(7) 0.073(7) 0.046(6) -0.020(6) -0.010(6)
C(29) 0.106(9) 0.065(6) 0.060(6) -0.013(6) -0.001(6) -0.018(5)
C(30) 0.058(6) 0.062(6) 0.086(7) -0.013(5) -0.010(5) -0.014(5)
C(31) 0.055(6) 0.124(8) 0.056(6) 0.014(6) 0.017(5) -0.002(6)
C(32) 0.110(11) 0.157(12) 0.156(13) -0.013(10) 0.024(10) -0.046(11)
C(33) 0.153(17) 0.31(2) 0.26(2) 0.107(18) -0.019(15) -0.115(18)
C(34) 0.104(9) 0.083(7) 0.100(8) -0.046(7) -0.025(7) 0.013(6)
C(35) 0.127(12) 0.184(13) 0.095(9) -0.013(10) 0.003(9) -0.026(9)
C(36) 0.085(7) 0.079(7) 0.056(6) -0.001(6) -0.003(5) -0.000(5)
C(37) 0.074(6) 0.053(5) 0.043(5) 0.003(5) 0.018(4) -0.006(4)
C(38) 0.085(7) 0.086(7) 0.043(5) -0.012(6) -0.027(5) -0.013(4)
C(39) 0.070(7) 0.093(8) 0.105(9) 0.032(6) -0.006(6) 0.030(6)
C(40) 0.112(9) 0.072(7) 0.055(6) -0.024(7) -0.013(6) -0.013(5)
C(41) 0.085(7) 0.061(6) 0.091(7) -0.002(5) 0.008(6) -0.004(5)
C(42) 0.108(10) 0.166(11) 0.090(8) -0.031(9) 0.028(7) -0.003(8)
C(43) 0.053(7) 0.106(9) 0.179(12) 0.012(6) -0.007(7) -0.018(9)
C(44) 0.147(13) 0.138(11) 0.128(11) 0.032(9) -0.006(10) -0.008(9)
C(45) 0.074(7) 0.085(7) 0.112(9) -0.024(6) -0.014(6) -0.017(6)
C(46) 0.074(7) 0.101(8) 0.088(8) 0.009(7) -0.027(6) 0.017(6)
C(47) 0.062(7) 0.122(9) 0.114(10) -0.004(7) -0.002(6) -0.023(8)
C(48) 0.097(10) 0.113(9) 0.085(8) -0.011(8) -0.037(7) 0.005(7)
C(49) 0.041(6) 0.132(10) 0.125(10) -0.026(7) 0.001(7) -0.012(9)
C(50) 0.080(8) 0.094(8) 0.115(9) 0.004(7) -0.008(7) -0.026(7)
C(51) 0.200(17) 0.082(8) 0.188(14) 0.007(10) 0.014(13) 0.017(9)
C(52) 0.132(12) 0.113(10) 0.179(14) 0.043(9) 0.015(10) -0.004(9)
C(53) 0.065(10) 0.38(2) 0.26(2) 0.076(14) 0.040(13) -0.07(2)
C(54) 0.098(9) 0.080(8) 0.090(8) 0.026(7) 0.025(7) -0.003(6)
C(55) 0.076(8) 0.094(8) 0.088(7) 0.005(6) 0.008(6) -0.003(6)
C(56) 0.073(7) 0.062(6) 0.108(8) -0.014(6) 0.024(6) -0.001(5)
C(57) 0.057(7) 0.092(7) 0.092(8) 0.001(6) -0.002(5) -0.004(6)
C(58) 0.094(9) 0.138(11) 0.068(7) 0.013(8) 0.009(6) -0.006(7)
C(59) 0.113(10) 0.042(5) 0.094(7) 0.021(6) -0.005(7) -0.002(5)
C(60) 0.068(8) 0.134(11) 0.057(6) -0.013(8) -0.009(5) 0.014(7)
C(61) 0.122(10) 0.065(6) 0.098(8) 0.014(7) -0.018(7) -0.027(5)
C(62) 0.100(9) 0.122(10) 0.057(6) -0.012(8) 0.005(6) -0.011(7)
C(63) 0.056(6) 0.070(6) 0.094(8) -0.006(5) 0.013(5) -0.005(6)
C(64) 0.050(6) 0.071(7) 0.097(7) -0.002(5) -0.018(5) 0.007(6)
C(65) 0.101(10) 0.135(11) 0.158(12) 0.006(9) -0.059(9) -0.065(9)
C(66) 0.089(9) 0.080(8) 0.255(17) 0.039(8) -0.071(10) -0.032(10)
C(67) 0.050(6) 0.094(8) 0.061(6) 0.018(6) -0.002(5) -0.009(5)
C(68) 0.119(11) 0.075(8) 0.212(15) -0.036(8) -0.083(10) 0.020(8)
C(69) 0.118(11) 0.073(9) 0.30(2) 0.025(8) -0.094(12) -0.022(10)
C(70) 0.060(6) 0.075(7) 0.062(6) -0.007(6) -0.003(5) 0.012(5)
C(71) 0.072(8) 0.070(7) 0.090(7) -0.012(6) -0.010(6) 0.013(5)
C(72) 0.048(6) 0.103(8) 0.098(8) -0.017(6) 0.003(5) 0.006(6)
C(73) 0.077(8) 0.104(9) 0.063(6) 0.011(7) 0.019(6) 0.000(6)
C(74) 0.105(9) 0.063(6) 0.094(7) -0.016(6) -0.022(7) -0.006(5)
C(75) 0.071(7) 0.084(7) 0.112(8) 0.005(6) -0.009(6) -0.002(6)

loop_
_atom_type_symbol
_atom_type_description
_atom_type_scat_dispersion_real
_atom_type_scat_dispersion_imag
_atom_type_scat_source
C C 0.003 0.002
;
International Tables for Crystallography
(1992, Vol. C, Tables 4.2.6.8 and 6.1.1.4)
;
H H 0.000 0.000
;
International Tables for Crystallography
(1992, Vol. C, Table 6.1.1.4)
;
N N 0.006 0.003
;
International Tables for Crystallography
(1992, Vol. C, Tables 4.2.6.8 and 6.1.1.4)
;
O O 0.011 0.006
;
International Tables for Crystallography
(1992, Vol. C, Tables 4.2.6.8 and 6.1.1.4)
;

loop_
_geom_angle_atom_site_label_1
_geom_angle_atom_site_label_2
_geom_angle_atom_site_label_3
_geom_angle
_geom_angle_publ_flag
C(1) O(1) C(5) 111.9(9) yes
C(3) O(2) C(7) 111.7(13) yes
C(4) O(3) C(8) 114.4(12) yes
C(6) O(4) C(54) 125.5(8) yes
C(5) O(5) C(10) 119.1(8) yes
C(9) O(6) C(13) 111.2(7) yes
C(11) O(7) C(16) 114.2(7) yes
C(12) O(8) C(17) 113.5(6) yes
C(14) O(9) C(15) 112.5(9) yes
C(13) O(10) C(19) 118.7(7) yes
C(18) O(11) C(22) 113.6(7) yes
C(20) O(12) C(25) 114.0(8) yes
C(21) O(13) C(26) 113.4(7) yes
C(23) O(14) C(24) 115.8(11) yes
C(22) O(15) C(28) 117.8(7) yes
C(27) O(16) C(31) 108.7(7) yes
C(29) O(17) C(34) 112.1(7) yes
C(30) O(18) C(35) 115.6(7) yes
C(32) O(19) C(33) 113.7(11) yes
C(31) O(20) C(37) 121.5(6) yes
C(36) O(21) C(40) 114.1(7) yes
C(38) O(22) C(43) 116.5(7) yes
C(39) O(23) C(44) 114.6(8) yes
C(41) O(24) C(42) 106.4(7) yes
C(40) O(25) C(46) 115.5(7) yes
C(45) O(26) C(49) 110.5(7) yes
C(47) O(27) C(52) 112.6(8) yes
C(48) O(28) C(53) 111.4(11) yes
C(50) O(29) C(51) 113.9(9) yes
C(2) O(30) C(49) 122.1(9) yes
C(56) N(1) C(60) 130.1(9) yes
O(1) C(1) C(2) 110.9(11) yes
O(1) C(1) C(6) 107.2(9) yes
C(2) C(1) C(6) 110.3(10) yes
O(30) C(2) C(1) 114.4(10) yes
O(30) C(2) C(3) 106.1(11) yes
C(1) C(2) C(3) 111.7(11) yes
O(2) C(3) C(2) 113.7(12) yes
O(2) C(3) C(4) 112.2(10) yes
C(2) C(3) C(4) 104.9(12) yes
O(3) C(4) C(3) 99.6(11) yes
O(3) C(4) C(5) 111.9(13) yes
C(3) C(4) C(5) 114.7(11) yes
O(1) C(5) O(5) 110.6(9) yes
O(1) C(5) C(4) 106.0(11) yes
O(5) C(5) C(4) 111.6(13) yes
O(4) C(6) C(1) 105.2(9) yes
O(6) C(9) C(10) 107.9(7) yes
O(6) C(9) C(14) 107.5(8) yes
C(10) C(9) C(14) 115.1(8) yes
O(5) C(10) C(9) 108.2(7) yes
O(5) C(10) C(11) 106.8(7) yes
C(9) C(10) C(11) 107.7(7) yes
O(7) C(11) C(10) 105.0(7) yes
O(7) C(11) C(12) 107.3(7) yes
C(10) C(11) C(12) 111.9(7) yes
O(8) C(12) C(11) 107.1(7) yes
O(8) C(12) C(13) 114.9(8) yes
C(11) C(12) C(13) 109.9(7) yes
O(6) C(13) O(10) 111.4(7) yes
O(6) C(13) C(12) 110.5(8) yes
O(10) C(13) C(12) 110.9(8) yes
O(9) C(14) C(9) 110.6(8) yes
O(11) C(18) C(19) 113.0(8) yes
O(11) C(18) C(23) 104.6(8) yes
C(19) C(18) C(23) 123.9(9) yes
O(10) C(19) C(18) 110.9(8) yes
O(10) C(19) C(20) 103.6(7) yes
C(18) C(19) C(20) 112.9(8) yes
O(12) C(20) C(19) 107.6(8) yes
O(12) C(20) C(21) 114.4(8) yes
C(19) C(20) C(21) 109.1(8) yes
O(13) C(21) C(20) 105.5(8) yes
O(13) C(21) C(22) 116.2(8) yes
C(20) C(21) C(22) 111.3(8) yes
O(11) C(22) O(15) 112.2(8) yes
O(11) C(22) C(21) 111.3(8) yes
O(15) C(22) C(21) 106.9(8) yes
O(14) C(23) C(18) 93.3(11) yes
O(16) C(27) C(28) 108.0(9) yes
O(16) C(27) C(32) 95.1(9) yes
C(28) C(27) C(32) 100.3(10) yes
O(15) C(28) C(27) 109.4(8) yes
O(15) C(28) C(29) 104.0(7) yes
C(27) C(28) C(29) 109.1(8) yes
O(17) C(29) C(28) 108.8(7) yes
O(17) C(29) C(30) 106.1(7) yes
C(28) C(29) C(30) 110.3(8) yes
O(18) C(30) C(29) 107.9(7) yes
O(18) C(30) C(31) 117.6(7) yes
C(29) C(30) C(31) 107.2(7) yes
O(16) C(31) O(20) 115.8(8) yes
O(16) C(31) C(30) 112.2(8) yes
O(20) C(31) C(30) 108.3(7) yes
O(19) C(32) C(27) 105.8(10) yes
O(21) C(36) C(37) 107.7(7) yes
O(21) C(36) C(41) 104.7(7) yes
C(37) C(36) C(41) 113.7(8) yes
O(20) C(37) C(36) 110.0(6) yes
O(20) C(37) C(38) 105.5(6) yes
C(36) C(37) C(38) 108.6(7) yes
O(22) C(38) C(37) 107.9(7) yes
O(22) C(38) C(39) 107.7(7) yes
C(37) C(38) C(39) 109.2(7) yes
O(23) C(39) C(38) 107.5(8) yes
O(23) C(39) C(40) 113.1(8) yes
C(38) C(39) C(40) 110.9(8) yes
O(21) C(40) O(25) 113.2(7) yes
O(21) C(40) C(39) 107.4(9) yes
O(25) C(40) C(39) 107.8(7) yes
O(24) C(41) C(36) 109.3(7) yes
O(26) C(45) C(46) 110.1(8) yes
O(26) C(45) C(50) 103.0(7) yes
C(46) C(45) C(50) 114.3(9) yes
O(25) C(46) C(45) 106.1(8) yes
O(25) C(46) C(47) 104.3(8) yes
C(45) C(46) C(47) 114.6(9) yes
O(27) C(47) C(46) 107.1(8) yes
O(27) C(47) C(48) 110.6(9) yes
C(46) C(47) C(48) 106.0(9) yes
O(28) C(48) C(47) 107.2(9) yes
O(28) C(48) C(49) 111.3(9) yes
C(47) C(48) C(49) 109.6(10) yes
O(26) C(49) O(30) 108.6(8) yes
O(26) C(49) C(48) 114.3(10) yes
O(30) C(49) C(48) 109.7(10) yes
O(29) C(50) C(45) 110.4(8) yes
O(4) C(54) C(55) 111.4(9) yes
O(4) C(54) C(59) 123.6(10) yes
C(55) C(54) C(59) 125.0(11) yes
C(54) C(55) C(56) 118.0(10) yes
N(1) C(56) C(55) 124.4(9) yes
N(1) C(56) C(57) 115.3(9) yes
C(55) C(56) C(57) 120.2(9) yes
C(56) C(57) C(58) 120.7(10) yes
C(57) C(58) C(59) 119.0(10) yes
C(54) C(59) C(58) 117.0(10) yes
C(54) C(59) C(62) 126.4(11) yes
C(58) C(59) C(62) 116.5(10) yes
O(31) C(60) N(1) 119.6(11) yes
O(31) C(60) C(61) 120.4(11) yes
N(1) C(60) C(61) 120.0(10) yes
C(59) C(62) C(63) 173.1(11) yes
C(62) C(63) C(64) 176.0(11) yes
C(63) C(64) C(65) 123.5(10) yes
C(63) C(64) C(69) 124.0(10) yes
C(65) C(64) C(69) 111.7(10) yes
C(64) C(65) C(66) 122.7(12) yes
C(65) C(66) C(67) 124.8(12) yes
C(66) C(67) C(68) 111.6(10) yes
C(66) C(67) C(70) 124.3(9) yes
C(68) C(67) C(70) 124.0(9) yes
C(67) C(68) C(69) 124.0(12) yes
C(64) C(69) C(68) 124.0(12) yes
C(67) C(70) C(71) 122.8(9) yes
C(67) C(70) C(75) 119.5(9) yes
C(71) C(70) C(75) 117.7(9) yes
C(70) C(71) C(72) 122.5(9) yes
C(71) C(72) C(73) 122.3(10) yes
N(2) C(73) C(72) 124.1(10) yes
N(2) C(73) C(74) 120.7(10) yes
C(72) C(73) C(74) 115.2(10) yes
C(73) C(74) C(75) 124.1(10) yes
C(70) C(75) C(74) 117.8(9) yes
C(56) N(1) H(1) 115.9 no
C(60) N(1) H(1) 114.0 no
C(73) N(2) H(2) 120.3 no
C(73) N(2) H(3) 119.7 no
H(2) N(2) H(3) 120.0 no
O(1) C(1) H(4) 109.3 no
C(2) C(1) H(4) 109.5 no
C(6) C(1) H(4) 109.6 no
O(30) C(2) H(5) 108.2 no
C(1) C(2) H(5) 108.5 no
C(3) C(2) H(5) 107.8 no
O(2) C(3) H(6) 108.4 no
C(2) C(3) H(6) 108.5 no
C(4) C(3) H(6) 109.0 no
O(3) C(4) H(7) 109.4 no
C(3) C(4) H(7) 108.9 no
C(5) C(4) H(7) 111.6 no
O(1) C(5) H(8) 109.8 no
O(5) C(5) H(8) 110.2 no
C(4) C(5) H(8) 108.6 no
O(4) C(6) H(9) 110.3 no
O(4) C(6) H(10) 110.7 no
C(1) C(6) H(9) 110.6 no
C(1) C(6) H(10) 110.5 no
H(9) C(6) H(10) 109.5 no
O(2) C(7) H(11) 108.0 no
O(2) C(7) H(12) 111.2 no
O(2) C(7) H(13) 109.1 no
H(11) C(7) H(12) 109.5 no
H(11) C(7) H(13) 109.5 no
H(12) C(7) H(13) 109.5 no
O(3) C(8) H(14) 109.5 no
O(3) C(8) H(15) 109.9 no
O(3) C(8) H(16) 109.0 no
H(14) C(8) H(15) 109.5 no
H(14) C(8) H(16) 109.5 no
H(15) C(8) H(16) 109.5 no
O(6) C(9) H(17) 108.7 no
C(10) C(9) H(17) 108.7 no
C(14) C(9) H(17) 108.7 no
O(5) C(10) H(18) 111.8 no
C(9) C(10) H(18) 111.0 no
C(11) C(10) H(18) 111.2 no
O(7) C(11) H(19) 110.6 no
C(10) C(11) H(19) 111.1 no
C(12) C(11) H(19) 110.7 no
O(8) C(12) H(20) 108.4 no
C(11) C(12) H(20) 108.1 no
C(13) C(12) H(20) 108.2 no
O(6) C(13) H(21) 108.2 no
O(10) C(13) H(21) 108.0 no
C(12) C(13) H(21) 107.8 no
O(9) C(14) H(22) 108.9 no
O(9) C(14) H(23) 109.0 no
C(9) C(14) H(22) 109.6 no
C(9) C(14) H(23) 109.3 no
H(22) C(14) H(23) 109.5 no
O(9) C(15) H(24) 107.0 no
O(9) C(15) H(25) 111.2 no
O(9) C(15) H(26) 110.2 no
H(24) C(15) H(25) 109.5 no
H(24) C(15) H(26) 109.5 no
H(25) C(15) H(26) 109.5 no
O(7) C(16) H(27) 109.3 no
O(7) C(16) H(28) 109.8 no
O(7) C(16) H(29) 109.3 no
H(27) C(16) H(28) 109.5 no
H(27) C(16) H(29) 109.5 no
H(28) C(16) H(29) 109.5 no
O(8) C(17) H(30) 109.7 no
O(8) C(17) H(31) 109.4 no
O(8) C(17) H(32) 109.3 no
H(30) C(17) H(31) 109.5 no
H(30) C(17) H(32) 109.5 no
H(31) C(17) H(32) 109.5 no
O(11) C(18) H(33) 104.9 no
C(19) C(18) H(33) 104.9 no
C(23) C(18) H(33) 103.7 no
O(10) C(19) H(34) 110.0 no
C(18) C(19) H(34) 109.7 no
C(20) C(19) H(34) 109.5 no
O(12) C(20) H(35) 108.4 no
C(19) C(20) H(35) 108.9 no
C(21) C(20) H(35) 108.4 no
O(13) C(21) H(36) 107.8 no
C(20) C(21) H(36) 107.8 no
C(22) C(21) H(36) 108.1 no
O(11) C(22) H(37) 108.7 no
O(15) C(22) H(37) 108.7 no
C(21) C(22) H(37) 108.9 no
O(14) C(23) H(38) 113.5 no
O(14) C(23) H(39) 113.7 no
C(18) C(23) H(38) 113.0 no
C(18) C(23) H(39) 113.2 no
H(38) C(23) H(39) 109.5 no
O(14) C(24) H(40) 108.9 no
O(14) C(24) H(41) 109.5 no
O(14) C(24) H(42) 109.9 no
H(40) C(24) H(41) 109.5 no
H(40) C(24) H(42) 109.5 no
H(41) C(24) H(42) 109.5 no
O(12) C(25) H(43) 109.3 no
O(12) C(25) H(44) 109.0 no
O(12) C(25) H(45) 110.1 no
H(43) C(25) H(44) 109.5 no
H(43) C(25) H(45) 109.5 no
H(44) C(25) H(45) 109.5 no
O(13) C(26) H(46) 110.0 no
O(13) C(26) H(47) 109.7 no
O(13) C(26) H(48) 108.7 no
H(46) C(26) H(47) 109.5 no
H(46) C(26) H(48) 109.5 no
H(47) C(26) H(48) 109.5 no
O(16) C(27) H(49) 116.9 no
C(28) C(27) H(49) 116.8 no
C(32) C(27) H(49) 116.6 no
O(15) C(28) H(50) 110.8 no
C(27) C(28) H(50) 111.9 no
C(29) C(28) H(50) 111.2 no
O(17) C(29) H(51) 110.6 no
C(28) C(29) H(51) 110.3 no
C(30) C(29) H(51) 110.7 no
O(18) C(30) H(52) 107.9 no
C(29) C(30) H(52) 108.1 no
C(31) C(30) H(52) 107.8 no
O(16) C(31) H(53) 106.5 no
O(20) C(31) H(53) 106.6 no
C(30) C(31) H(53) 106.9 no
O(19) C(32) H(54) 110.1 no
O(19) C(32) H(55) 110.1 no
C(27) C(32) H(54) 110.9 no
C(27) C(32) H(55) 110.4 no
H(54) C(32) H(55) 109.5 no
O(19) C(33) H(56) 112.3 no
O(19) C(33) H(57) 109.5 no
O(19) C(33) H(58) 106.5 no
H(56) C(33) H(57) 109.5 no
H(56) C(33) H(58) 109.5 no
H(57) C(33) H(58) 109.5 no
O(17) C(34) H(59) 109.6 no
O(17) C(34) H(60) 109.0 no
O(17) C(34) H(61) 109.8 no
H(59) C(34) H(60) 109.5 no
H(59) C(34) H(61) 109.5 no
H(60) C(34) H(61) 109.5 no
O(18) C(35) H(62) 110.3 no
O(18) C(35) H(63) 109.0 no
O(18) C(35) H(64) 109.1 no
H(62) C(35) H(63) 109.5 no
H(62) C(35) H(64) 109.5 no
H(63) C(35) H(64) 109.5 no
O(21) C(36) H(65) 110.2 no
C(37) C(36) H(65) 110.1 no
C(41) C(36) H(65) 110.3 no
O(20) C(37) H(66) 110.9 no
C(36) C(37) H(66) 111.0 no
C(38) C(37) H(66) 110.7 no
O(22) C(38) H(67) 110.9 no
C(37) C(38) H(67) 110.2 no
C(39) C(38) H(67) 110.7 no
O(23) C(39) H(68) 107.8 no
C(38) C(39) H(68) 108.6 no
C(40) C(39) H(68) 108.7 no
O(21) C(40) H(69) 109.4 no
O(25) C(40) H(69) 109.4 no
C(39) C(40) H(69) 109.7 no
O(24) C(41) H(70) 108.7 no
O(24) C(41) H(71) 110.1 no
C(36) C(41) H(70) 109.3 no
C(36) C(41) H(71) 109.9 no
H(70) C(41) H(71) 109.4 no
O(24) C(42) H(72) 110.3 no
O(24) C(42) H(73) 108.0 no
O(24) C(42) H(74) 110.0 no
H(72) C(42) H(73) 109.5 no
H(72) C(42) H(74) 109.5 no
H(73) C(42) H(74) 109.5 no
O(22) C(43) H(75) 109.5 no
O(22) C(43) H(76) 110.1 no
O(22) C(43) H(77) 108.8 no
H(75) C(43) H(76) 109.5 no
H(75) C(43) H(77) 109.5 no
H(76) C(43) H(77) 109.5 no
O(23) C(44) H(78) 108.6 no
O(23) C(44) H(79) 110.1 no
O(23) C(44) H(80) 109.6 no
H(78) C(44) H(79) 109.5 no
H(78) C(44) H(80) 109.5 no
H(79) C(44) H(80) 109.5 no
O(26) C(45) H(81) 110.0 no
C(46) C(45) H(81) 110.1 no
C(50) C(45) H(81) 109.1 no
O(25) C(46) H(82) 110.7 no
C(45) C(46) H(82) 110.8 no
C(47) C(46) H(82) 110.1 no
O(27) C(47) H(83) 111.2 no
C(46) C(47) H(83) 111.3 no
C(48) C(47) H(83) 110.5 no
O(28) C(48) H(84) 109.9 no
C(47) C(48) H(84) 109.2 no
C(49) C(48) H(84) 109.6 no
O(26) C(49) H(85) 107.8 no
O(30) C(49) H(85) 107.7 no
C(48) C(49) H(85) 108.6 no
O(29) C(50) H(86) 109.1 no
O(29) C(50) H(87) 109.5 no
C(45) C(50) H(86) 109.2 no
C(45) C(50) H(87) 109.2 no
H(86) C(50) H(87) 109.5 no
O(29) C(51) H(88) 110.6 no
O(29) C(51) H(89) 109.0 no
O(29) C(51) H(90) 108.7 no
H(88) C(51) H(89) 109.5 no
H(88) C(51) H(90) 109.5 no
H(89) C(51) H(90) 109.5 no
O(27) C(52) H(91) 110.3 no
O(27) C(52) H(92) 108.6 no
O(27) C(52) H(93) 109.5 no
H(91) C(52) H(92) 109.5 no
H(91) C(52) H(93) 109.5 no
H(92) C(52) H(93) 109.5 no
O(28) C(53) H(94) 108.4 no
O(28) C(53) H(95) 110.1 no
O(28) C(53) H(96) 109.9 no
H(94) C(53) H(95) 109.5 no
H(94) C(53) H(96) 109.5 no
H(95) C(53) H(96) 109.5 no
C(54) C(55) H(97) 121.4 no
C(56) C(55) H(97) 120.6 no
C(56) C(57) H(98) 119.7 no
C(58) C(57) H(98) 119.6 no
C(57) C(58) H(99) 120.6 no
C(59) C(58) H(99) 120.4 no
C(60) C(61) H(100) 110.7 no
C(60) C(61) H(101) 109.1 no
C(60) C(61) H(102) 108.7 no
H(100) C(61) H(101) 109.5 no
H(100) C(61) H(102) 109.5 no
H(101) C(61) H(102) 109.5 no
C(64) C(65) H(103) 118.8 no
C(66) C(65) H(103) 118.5 no
C(65) C(66) H(104) 117.0 no
C(67) C(66) H(104) 118.1 no
C(67) C(68) H(105) 118.0 no
C(69) C(68) H(105) 118.0 no
C(64) C(69) H(106) 118.1 no
C(68) C(69) H(106) 117.9 no
C(70) C(71) H(107) 118.8 no
C(72) C(71) H(107) 118.6 no
C(71) C(72) H(108) 118.9 no
C(73) C(72) H(108) 118.7 no
C(73) C(74) H(109) 118.1 no
C(75) C(74) H(109) 117.8 no
C(70) C(75) H(110) 120.6 no
C(74) C(75) H(110) 121.6 no

loop_
_geom_bond_atom_site_label_1
_geom_bond_atom_site_label_2
_geom_bond_distance
_geom_bond_publ_flag
O(1) C(1) 1.440(15) yes
O(1) C(5) 1.431(18) yes
O(2) C(3) 1.404(17) yes
O(2) C(7) 1.41(2) yes
O(3) C(4) 1.49(2) yes
O(3) C(8) 1.538(18) yes
O(4) C(6) 1.645(19) yes
O(4) C(54) 1.478(16) yes
O(5) C(5) 1.426(16) yes
O(5) C(10) 1.476(12) yes
O(6) C(9) 1.418(11) yes
O(6) C(13) 1.428(12) yes
O(7) C(11) 1.458(12) yes
O(7) C(16) 1.442(13) yes
O(8) C(12) 1.393(10) yes
O(8) C(17) 1.442(11) yes
O(9) C(14) 1.407(13) yes
O(9) C(15) 1.401(16) yes
O(10) C(13) 1.421(12) yes
O(10) C(19) 1.470(12) yes
O(11) C(18) 1.417(14) yes
O(11) C(22) 1.394(13) yes
O(12) C(20) 1.423(12) yes
O(12) C(25) 1.421(14) yes
O(13) C(21) 1.393(14) yes
O(13) C(26) 1.484(13) yes
O(14) C(23) 1.362(19) yes
O(14) C(24) 1.63(2) yes
O(15) C(22) 1.431(12) yes
O(15) C(28) 1.449(12) yes
O(16) C(27) 1.467(14) yes
O(16) C(31) 1.348(12) yes
O(17) C(29) 1.456(11) yes
O(17) C(34) 1.428(12) yes
O(18) C(30) 1.426(11) yes
O(18) C(35) 1.426(13) yes
O(19) C(32) 1.494(17) yes
O(19) C(33) 1.41(2) yes
O(20) C(31) 1.466(11) yes
O(20) C(37) 1.420(10) yes
O(21) C(36) 1.461(11) yes
O(21) C(40) 1.377(13) yes
O(22) C(38) 1.479(11) yes
O(22) C(43) 1.444(12) yes
O(23) C(39) 1.404(13) yes
O(23) C(44) 1.504(14) yes
O(24) C(41) 1.437(12) yes
O(24) C(42) 1.428(14) yes
O(25) C(40) 1.449(12) yes
O(25) C(46) 1.480(12) yes
O(26) C(45) 1.474(12) yes
O(26) C(49) 1.404(13) yes
O(27) C(47) 1.433(14) yes
O(27) C(52) 1.431(14) yes
O(28) C(48) 1.413(15) yes
O(28) C(53) 1.316(18) yes
O(29) C(50) 1.410(14) yes
O(29) C(51) 1.430(15) yes
O(30) C(2) 1.388(18) yes
O(30) C(49) 1.449(15) yes
O(31) C(60) 1.258(15) yes
N(1) C(56) 1.405(13) yes
N(1) C(60) 1.331(16) yes
N(2) C(73) 1.421(14) yes
C(1) C(2) 1.511(19) yes
C(1) C(6) 1.547(17) yes
C(2) C(3) 1.51(2) yes
C(3) C(4) 1.56(2) yes
C(4) C(5) 1.42(2) yes
C(9) C(10) 1.563(14) yes
C(9) C(14) 1.501(15) yes
C(10) C(11) 1.506(13) yes
C(11) C(12) 1.474(13) yes
C(12) C(13) 1.505(14) yes
C(18) C(19) 1.496(15) yes
C(18) C(23) 1.69(2) yes
C(19) C(20) 1.591(15) yes
C(20) C(21) 1.541(13) yes
C(21) C(22) 1.518(15) yes
C(27) C(28) 1.510(14) yes
C(27) C(32) 1.610(19) yes
C(28) C(29) 1.500(13) yes
C(29) C(30) 1.546(12) yes
C(30) C(31) 1.494(14) yes
C(36) C(37) 1.521(12) yes
C(36) C(41) 1.501(13) yes
C(37) C(38) 1.514(13) yes
C(38) C(39) 1.503(14) yes
C(39) C(40) 1.515(14) yes
C(45) C(46) 1.490(15) yes
C(45) C(50) 1.533(15) yes
C(46) C(47) 1.554(15) yes
C(47) C(48) 1.523(17) yes
C(48) C(49) 1.443(18) yes
C(54) C(55) 1.367(16) yes
C(54) C(59) 1.359(16) yes
C(55) C(56) 1.408(15) yes
C(56) C(57) 1.354(15) yes
C(57) C(58) 1.430(17) yes
C(58) C(59) 1.423(17) yes
C(59) C(62) 1.446(16) yes
C(60) C(61) 1.484(16) yes
C(62) C(63) 1.215(17) yes
C(63) C(64) 1.398(15) yes
C(64) C(65) 1.389(16) yes
C(64) C(69) 1.351(16) yes
C(65) C(66) 1.356(18) yes
C(66) C(67) 1.385(16) yes
C(67) C(68) 1.335(16) yes
C(67) C(70) 1.434(14) yes
C(68) C(69) 1.405(16) yes
C(70) C(71) 1.338(14) yes
C(70) C(75) 1.434(14) yes
C(71) C(72) 1.376(15) yes
C(72) C(73) 1.373(16) yes
C(73) C(74) 1.380(16) yes
C(74) C(75) 1.386(14) yes
N(1) H(1) 0.950 no
N(2) H(2) 0.950 no
N(2) H(3) 0.950 no
C(1) H(4) 0.950 no
C(2) H(5) 0.950 no
C(3) H(6) 0.950 no
C(4) H(7) 0.950 no
C(5) H(8) 0.950 no
C(6) H(9) 0.950 no
C(6) H(10) 0.950 no
C(7) H(11) 0.950 no
C(7) H(12) 0.950 no
C(7) H(13) 0.950 no
C(8) H(14) 0.950 no
C(8) H(15) 0.950 no
C(8) H(16) 0.950 no
C(9) H(17) 0.950 no
C(10) H(18) 0.950 no
C(11) H(19) 0.950 no
C(12) H(20) 0.950 no
C(13) H(21) 0.950 no
C(14) H(22) 0.950 no
C(14) H(23) 0.950 no
C(15) H(24) 0.950 no
C(15) H(25) 0.950 no
C(15) H(26) 0.950 no
C(16) H(27) 0.950 no
C(16) H(28) 0.950 no
C(16) H(29) 0.950 no
C(17) H(30) 0.950 no
C(17) H(31) 0.950 no
C(17) H(32) 0.950 no
C(18) H(33) 0.950 no
C(19) H(34) 0.950 no
C(20) H(35) 0.950 no
C(21) H(36) 0.950 no
C(22) H(37) 0.950 no
C(23) H(38) 0.950 no
C(23) H(39) 0.950 no
C(24) H(40) 0.950 no
C(24) H(41) 0.950 no
C(24) H(42) 0.950 no
C(25) H(43) 0.950 no
C(25) H(44) 0.950 no
C(25) H(45) 0.950 no
C(26) H(46) 0.950 no
C(26) H(47) 0.950 no
C(26) H(48) 0.950 no
C(27) H(49) 0.950 no
C(28) H(50) 0.950 no
C(29) H(51) 0.950 no
C(30) H(52) 0.950 no
C(31) H(53) 0.950 no
C(32) H(54) 0.950 no
C(32) H(55) 0.950 no
C(33) H(56) 0.950 no
C(33) H(57) 0.950 no
C(33) H(58) 0.950 no
C(34) H(59) 0.950 no
C(34) H(60) 0.950 no
C(34) H(61) 0.950 no
C(35) H(62) 0.950 no
C(35) H(63) 0.950 no
C(35) H(64) 0.950 no
C(36) H(65) 0.950 no
C(37) H(66) 0.950 no
C(38) H(67) 0.950 no
C(39) H(68) 0.950 no
C(40) H(69) 0.950 no
C(41) H(70) 0.950 no
C(41) H(71) 0.950 no
C(42) H(72) 0.950 no
C(42) H(73) 0.950 no
C(42) H(74) 0.950 no
C(43) H(75) 0.950 no
C(43) H(76) 0.950 no
C(43) H(77) 0.950 no
C(44) H(78) 0.950 no
C(44) H(79) 0.950 no
C(44) H(80) 0.950 no
C(45) H(81) 0.950 no
C(46) H(82) 0.950 no
C(47) H(83) 0.950 no
C(48) H(84) 0.950 no
C(49) H(85) 0.950 no
C(50) H(86) 0.950 no
C(50) H(87) 0.950 no
C(51) H(88) 0.950 no
C(51) H(89) 0.950 no
C(51) H(90) 0.950 no
C(52) H(91) 0.950 no
C(52) H(92) 0.950 no
C(52) H(93) 0.950 no
C(53) H(94) 0.950 no
C(53) H(95) 0.950 no
C(53) H(96) 0.950 no
C(55) H(97) 0.950 no
C(57) H(98) 0.950 no
C(58) H(99) 0.950 no
C(61) H(100) 0.950 no
C(61) H(101) 0.950 no
C(61) H(102) 0.950 no
C(65) H(103) 0.950 no
C(66) H(104) 0.950 no
C(68) H(105) 0.950 no
C(69) H(106) 0.950 no
C(71) H(107) 0.950 no
C(72) H(108) 0.950 no
C(74) H(109) 0.950 no
C(75) H(110) 0.950 no

loop_
_geom_contact_atom_site_label_1
_geom_contact_atom_site_label_2
_geom_contact_distance
_geom_contact_site_symmetry_2
O(2) C(32) 3.283(16) 1_655
O(4) C(24) 3.577(16) 2_576
O(6) O(32) 3.554(9) 1_565
O(7) C(61) 3.464(12) 2_576
O(9) O(32) 2.772(9) 1_565
O(12) C(72) 3.403(12) 2_466
O(14) C(44) 3.119(19) 4_574
O(18) C(42) 3.540(13) 3_546
O(21) C(17) 3.370(11) 4_575
O(22) O(32) 2.814(9) 4_565
O(24) C(61) 3.276(12) 3_546
O(27) N(2) 3.003(11) 3_656
O(31) N(2) 2.940(12) 1_565
O(31) C(8) 3.307(17) 2_476
O(32) O(6) 3.554(9) 1_545
O(32) O(9) 2.772(9) 1_545
O(32) O(22) 2.814(9) 4_564
O(32) N(1) 2.848(10) 2_566
O(32) C(15) 3.484(15) 1_545
O(32) C(38) 3.567(11) 4_564
O(32) C(39) 3.556(12) 4_564
O(32) C(57) 3.406(12) 2_566
O(32) C(61) 3.584(12) 2_566
N(1) O(32) 2.848(10) 2_466
N(1) C(35) 3.593(13) 3_556
N(2) O(27) 3.003(11) 3_646
N(2) O(31) 2.940(12) 1_545
N(2) C(24) 3.582(16) 2_566
C(8) O(31) 3.307(17) 2_576
C(15) O(32) 3.484(15) 1_565
C(17) O(21) 3.370(11) 4_574
C(24) O(4) 3.577(16) 2_476
C(24) N(2) 3.582(16) 2_466
C(32) O(2) 3.283(16) 1_455
C(35) N(1) 3.593(13) 3_546
C(35) C(57) 3.410(15) 3_546
C(38) O(32) 3.567(11) 4_565
C(39) O(32) 3.556(12) 4_565
C(42) O(18) 3.540(13) 3_556
C(44) O(14) 3.119(19) 4_575
C(57) O(32) 3.406(12) 2_466
C(57) C(35) 3.410(15) 3_556
C(61) O(7) 3.464(12) 2_476
C(61) O(24) 3.276(12) 3_556
C(61) O(32) 3.584(12) 2_466
C(72) O(12) 3.403(12) 2_566
O(2) H(50) 3.233 1_655
O(2) H(54) 2.363 1_655
O(2) H(55) 3.531 1_655
O(2) H(58) 3.060 1_655
O(3) H(37) 3.410 1_655
O(4) H(41) 2.969 2_576
O(4) H(42) 3.306 2_576
O(6) H(68) 3.287 4_574
O(6) H(80) 2.740 4_574
O(7) H(60) 3.334 2_566
O(7) H(101) 3.080 2_576
O(7) H(102) 2.962 2_576
O(8) H(47) 3.243 2_566
O(8) H(60) 2.803 2_566
O(9) H(1) 3.276 2_576
O(11) H(15) 3.107 1_455
O(11) H(16) 3.264 1_455
O(12) H(107) 3.579 2_466
O(12) H(108) 3.126 2_466
O(13) H(28) 3.560 2_466
O(13) H(29) 3.340 2_466
O(14) H(78) 3.042 4_574
O(14) H(79) 3.022 4_574
O(14) H(80) 2.771 4_574
O(16) H(94) 3.298 1_455
O(16) H(95) 3.100 1_455
O(17) H(12) 3.600 1_455
O(17) H(31) 2.798 2_466
O(17) H(72) 3.559 3_546
O(18) H(72) 2.881 3_546
O(18) H(74) 3.334 3_546
O(18) H(90) 3.523 3_546
O(19) H(24) 3.561 2_476
O(19) H(25) 3.544 2_476
O(21) H(20) 3.586 4_575
O(21) H(30) 3.465 4_575
O(21) H(32) 2.519 4_575
O(22) H(57) 3.557 3_546
O(24) H(32) 3.208 4_575
O(24) H(100) 2.592 3_546
O(24) H(101) 3.296 3_546
O(24) H(102) 3.488 3_546
O(27) H(2) 2.514 3_656
O(27) H(3) 3.374 3_656
O(28) H(58) 3.412 1_655
O(29) H(30) 3.485 4_575
O(29) H(107) 3.438 3_656
O(29) H(108) 3.097 3_656
O(31) H(2) 3.450 1_565
O(31) H(3) 2.029 1_565
O(31) H(14) 2.615 2_476
O(31) H(16) 3.250 2_476
O(31) H(40) 3.355 2_576
O(31) H(41) 3.537 2_576
O(31) H(92) 3.326 3_656
O(31) H(109) 3.307 1_565
O(32) H(1) 1.906 2_566
O(32) H(18) 3.358 1_545
O(32) H(24) 3.582 1_545
O(32) H(25) 3.387 1_545
O(32) H(56) 3.487 2_566
O(32) H(57) 3.580 2_566
O(32) H(62) 2.687 4_564
O(32) H(66) 3.043 4_564
O(32) H(68) 2.821 4_564
O(32) H(98) 2.647 2_566
O(32) H(101) 2.937 2_566
N(1) H(8) 3.546 2_476
N(1) H(18) 3.501 2_476
N(1) H(62) 3.107 3_556
N(1) H(64) 3.333 3_556
N(2) H(15) 3.414 2_466
N(2) H(34) 3.556 2_566
N(2) H(36) 3.185 2_566
N(2) H(40) 2.807 2_566
N(2) H(41) 3.594 2_566
N(2) H(78) 3.412 3_646
N(2) H(84) 3.372 3_646
N(2) H(92) 3.526 3_646
N(2) H(96) 3.226 3_646
C(3) H(54) 3.548 1_655
C(6) H(41) 3.397 2_576
C(6) H(79) 3.525 3_656
C(7) H(50) 3.056 1_655
C(7) H(54) 3.097 1_655
C(8) H(3) 3.229 2_566
C(8) H(37) 3.079 1_655
C(8) H(40) 3.156 1_655
C(8) H(102) 3.591 2_576
C(8) H(109) 3.496 2_566
C(10) H(101) 3.249 2_576
C(11) H(101) 3.472 2_576
C(12) H(101) 3.428 2_576
C(13) H(68) 3.507 4_574
C(13) H(80) 3.164 4_574
C(15) H(39) 3.217 2_576
C(15) H(42) 3.103 2_576
C(15) H(56) 3.070 2_576
C(15) H(98) 3.434 2_576
C(16) H(45) 3.076 2_566
C(16) H(59) 3.264 2_566
C(16) H(60) 3.405 2_566
C(17) H(60) 2.825 2_566
C(17) H(69) 3.553 4_574
C(17) H(89) 2.941 4_574
C(17) H(90) 3.593 4_574
C(21) H(15) 3.428 1_455
C(22) H(15) 3.019 1_455
C(23) H(25) 3.594 2_476
C(24) H(2) 3.285 2_466
C(24) H(3) 3.317 2_466
C(24) H(16) 3.128 1_455
C(24) H(26) 3.240 2_476
C(24) H(78) 3.255 4_574
C(24) H(79) 3.320 4_574
C(24) H(97) 3.015 2_476
C(25) H(28) 3.385 2_466
C(25) H(46) 3.374 2_566
C(25) H(47) 3.459 2_566
C(26) H(29) 3.449 2_466
C(26) H(43) 2.932 2_466
C(28) H(12) 3.142 1_455
C(31) H(95) 3.350 1_455
C(33) H(24) 3.228 2_476
C(33) H(76) 3.267 3_556
C(33) H(94) 3.184 1_455
C(34) H(28) 3.140 2_466
C(34) H(31) 2.944 2_466
C(34) H(72) 3.018 3_546
C(35) H(1) 3.434 3_546
C(35) H(71) 3.484 3_546
C(35) H(72) 3.384 3_546
C(35) H(74) 3.318 3_546
C(35) H(90) 3.206 3_546
C(35) H(98) 3.053 3_546
C(39) H(21) 3.545 4_575
C(40) H(21) 3.384 4_575
C(40) H(32) 3.304 4_575
C(41) H(32) 3.598 4_575
C(41) H(63) 3.369 3_556
C(42) H(60) 3.421 3_556
C(42) H(61) 3.463 3_556
C(42) H(63) 3.162 3_556
C(42) H(75) 3.426 3_556
C(42) H(76) 3.585 3_556
C(42) H(94) 3.274 1_455
C(42) H(100) 3.096 3_546
C(42) H(102) 3.574 3_546
C(43) H(57) 3.287 3_546
C(43) H(74) 3.492 3_546
C(44) H(2) 3.445 3_656
C(44) H(21) 3.395 4_575
C(44) H(41) 3.173 4_575
C(46) H(108) 3.279 3_656
C(51) H(30) 3.347 4_575
C(51) H(31) 3.221 4_575
C(51) H(64) 3.510 3_556
C(52) H(2) 3.407 3_656
C(52) H(88) 3.297 3_646
C(53) H(53) 3.591 1_655
C(53) H(58) 3.328 1_655
C(53) H(73) 3.191 1_655
C(53) H(100) 3.396 3_646
C(55) H(41) 3.305 2_576
C(56) H(25) 3.476 2_476
C(56) H(62) 3.498 3_556
C(56) H(64) 3.471 3_556
C(57) H(25) 2.928 2_476
C(57) H(62) 3.210 3_556
C(57) H(63) 3.014 3_556
C(57) H(64) 3.462 3_556
C(58) H(25) 3.507 2_476
C(58) H(63) 3.565 3_556
C(60) H(3) 3.139 1_565
C(60) H(14) 2.886 2_476
C(60) H(18) 3.521 2_476
C(61) H(14) 3.164 2_476
C(61) H(18) 3.168 2_476
C(61) H(20) 3.423 2_476
C(61) H(66) 3.511 3_556
C(61) H(73) 3.186 3_556
C(61) H(95) 3.572 3_656
C(61) H(109) 3.203 1_565
C(70) H(48) 3.488 2_566
C(71) H(44) 3.468 2_566
C(72) H(36) 3.151 2_566
C(72) H(82) 3.137 3_646
C(72) H(84) 3.140 3_646
C(73) H(36) 2.951 2_566
C(73) H(84) 3.122 3_646
C(73) H(96) 3.184 3_646
C(74) H(15) 3.484 2_466
C(74) H(36) 3.437 2_566
C(74) H(48) 3.234 2_566
C(74) H(96) 3.282 3_646
C(74) H(102) 3.272 1_545
C(75) H(48) 3.161 2_566
H(1) O(9) 3.276 2_476
H(1) O(32) 1.906 2_466
H(1) C(35) 3.434 3_556
H(1) H(18) 3.085 2_476
H(1) H(25) 3.353 2_476
H(1) H(62) 2.745 3_556
H(1) H(64) 3.412 3_556
H(2) O(27) 2.514 3_646
H(2) O(31) 3.450 1_545
H(2) C(24) 3.285 2_566
H(2) C(44) 3.445 3_646
H(2) C(52) 3.407 3_646
H(2) H(34) 3.001 2_566
H(2) H(36) 3.404 2_566
H(2) H(40) 2.675 2_566
H(2) H(41) 3.228 2_566
H(2) H(69) 3.561 3_646
H(2) H(78) 2.506 3_646
H(2) H(82) 3.218 3_646
H(2) H(84) 3.461 3_646
H(2) H(92) 3.201 3_646
H(3) O(27) 3.374 3_646
H(3) O(31) 2.029 1_545
H(3) C(8) 3.229 2_466
H(3) C(24) 3.317 2_566
H(3) C(60) 3.139 1_545
H(3) H(14) 2.885 2_466
H(3) H(15) 2.983 2_466
H(3) H(16) 3.294 2_466
H(3) H(36) 3.587 2_566
H(3) H(40) 2.540 2_566
H(3) H(41) 3.278 2_566
H(3) H(92) 3.371 3_646
H(3) H(96) 3.246 3_646
H(3) H(97) 3.554 1_545
H(3) H(102) 3.251 1_545
H(5) H(56) 3.363 1_655
H(5) H(58) 2.966 1_655
H(7) H(54) 3.530 1_655
H(8) N(1) 3.546 2_576
H(9) H(41) 2.904 2_576
H(9) H(79) 2.660 3_656
H(11) H(54) 3.539 1_655
H(11) H(88) 3.347 3_646
H(12) O(17) 3.600 1_655
H(12) C(28) 3.142 1_655
H(12) H(37) 3.507 1_655
H(12) H(50) 2.254 1_655
H(12) H(52) 2.878 1_655
H(12) H(54) 2.861 1_655
H(13) H(44) 3.505 2_566
H(14) O(31) 2.615 2_576
H(14) C(60) 2.886 2_576
H(14) C(61) 3.164 2_576
H(14) H(3) 2.885 2_566
H(14) H(40) 3.439 1_655
H(14) H(101) 3.442 2_576
H(14) H(102) 2.671 2_576
H(14) H(109) 2.979 2_566
H(15) O(11) 3.107 1_655
H(15) N(2) 3.414 2_566
H(15) C(21) 3.428 1_655
H(15) C(22) 3.019 1_655
H(15) C(74) 3.484 2_566
H(15) H(3) 2.983 2_566
H(15) H(36) 2.915 1_655
H(15) H(37) 2.399 1_655
H(15) H(40) 3.013 1_655
H(15) H(48) 2.986 1_655
H(15) H(109) 3.121 2_566
H(16) O(11) 3.264 1_655
H(16) O(31) 3.250 2_576
H(16) C(24) 3.128 1_655
H(16) H(3) 3.294 2_566
H(16) H(37) 3.200 1_655
H(16) H(40) 2.572 1_655
H(16) H(42) 2.843 1_655
H(16) H(97) 3.467 2_576
H(18) O(32) 3.358 1_565
H(18) N(1) 3.501 2_576
H(18) C(60) 3.521 2_576
H(18) C(61) 3.168 2_576
H(18) H(1) 3.085 2_576
H(18) H(101) 2.430 2_576
H(18) H(102) 3.316 2_576
H(20) O(21) 3.586 4_574
H(20) C(61) 3.423 2_576
H(20) H(68) 3.391 4_574
H(20) H(101) 2.637 2_576
H(20) H(102) 3.486 2_576
H(21) C(39) 3.545 4_574
H(21) C(40) 3.384 4_574
H(21) C(44) 3.395 4_574
H(21) H(68) 2.958 4_574
H(21) H(69) 2.733 4_574
H(21) H(78) 3.383 4_574
H(21) H(80) 2.652 4_574
H(24) O(19) 3.561 2_576
H(24) O(32) 3.582 1_565
H(24) C(33) 3.228 2_576
H(24) H(39) 3.443 2_576
H(24) H(42) 3.153 2_576
H(24) H(56) 2.364 2_576
H(25) O(19) 3.544 2_576
H(25) O(32) 3.387 1_565
H(25) C(23) 3.594 2_576
H(25) C(56) 3.476 2_576
H(25) C(57) 2.928 2_576
H(25) C(58) 3.507 2_576
H(25) H(1) 3.353 2_576
H(25) H(39) 2.721 2_576
H(25) H(42) 3.300 2_576
H(25) H(56) 3.022 2_576
H(25) H(98) 2.695 2_576
H(26) C(24) 3.240 2_576
H(26) H(39) 3.007 2_576
H(26) H(41) 3.432 2_576
H(26) H(42) 2.420 2_576
H(27) H(44) 3.445 2_566
H(27) H(45) 3.203 2_566
H(28) O(13) 3.560 2_566
H(28) C(25) 3.385 2_566
H(28) C(34) 3.140 2_566
H(28) H(44) 3.508 2_566
H(28) H(45) 2.577 2_566
H(28) H(59) 2.583 2_566
H(28) H(60) 2.947 2_566
H(28) H(61) 3.454 2_566
H(28) H(109) 3.579 2_566
H(28) H(110) 3.282 2_566
H(29) O(13) 3.340 2_566
H(29) C(26) 3.449 2_566
H(29) H(44) 3.507 2_566
H(29) H(45) 2.965 2_566
H(29) H(47) 2.756 2_566
H(29) H(59) 3.208 2_566
H(29) H(60) 3.443 2_566
H(30) O(21) 3.465 4_574
H(30) O(29) 3.485 4_574
H(30) C(51) 3.347 4_574
H(30) H(69) 3.178 4_574
H(30) H(89) 2.634 4_574
H(30) H(90) 3.575 4_574
H(30) H(108) 3.543 2_466
H(31) O(17) 2.798 2_566
H(31) C(34) 2.944 2_566
H(31) C(51) 3.221 4_574
H(31) H(46) 3.371 2_566
H(31) H(59) 3.489 2_566
H(31) H(60) 2.292 2_566
H(31) H(72) 3.359 4_574
H(31) H(89) 2.524 4_574
H(31) H(90) 3.130 4_574
H(32) O(21) 2.519 4_574
H(32) O(24) 3.208 4_574
H(32) C(40) 3.304 4_574
H(32) C(41) 3.598 4_574
H(32) H(60) 3.025 2_566
H(32) H(69) 3.043 4_574
H(32) H(71) 3.390 4_574
H(32) H(72) 3.208 4_574
H(32) H(89) 3.232 4_574
H(32) H(90) 3.511 4_574
H(34) N(2) 3.556 2_466
H(34) H(2) 3.001 2_466
H(34) H(78) 3.256 4_574
H(34) H(80) 3.216 4_574
H(36) N(2) 3.185 2_466
H(36) C(72) 3.151 2_466
H(36) C(73) 2.951 2_466
H(36) C(74) 3.437 2_466
H(36) H(2) 3.404 2_466
H(36) H(3) 3.587 2_466
H(36) H(15) 2.915 1_455
H(36) H(108) 3.455 2_466
H(37) O(3) 3.410 1_455
H(37) C(8) 3.079 1_455
H(37) H(12) 3.507 1_455
H(37) H(15) 2.399 1_455
H(37) H(16) 3.200 1_455
H(39) C(15) 3.217 2_476
H(39) H(24) 3.443 2_476
H(39) H(25) 2.721 2_476
H(39) H(26) 3.007 2_476
H(40) O(31) 3.355 2_476
H(40) N(2) 2.807 2_466
H(40) C(8) 3.156 1_455
H(40) H(2) 2.675 2_466
H(40) H(3) 2.540 2_466
H(40) H(14) 3.439 1_455
H(40) H(15) 3.013 1_455
H(40) H(16) 2.572 1_455
H(40) H(78) 3.358 4_574
H(40) H(97) 3.133 2_476
H(41) O(4) 2.969 2_476
H(41) O(31) 3.537 2_476
H(41) N(2) 3.594 2_466
H(41) C(6) 3.397 2_476
H(41) C(44) 3.173 4_574
H(41) C(55) 3.305 2_476
H(41) H(2) 3.228 2_466
H(41) H(3) 3.278 2_466
H(41) H(9) 2.904 2_476
H(41) H(26) 3.432 2_476
H(41) H(78) 2.856 4_574
H(41) H(79) 2.740 4_574
H(41) H(80) 3.465 4_574
H(41) H(92) 3.510 4_574
H(41) H(97) 2.486 2_476
H(42) O(4) 3.306 2_476
H(42) C(15) 3.103 2_476
H(42) H(16) 2.843 1_455
H(42) H(24) 3.153 2_476
H(42) H(25) 3.300 2_476
H(42) H(26) 2.420 2_476
H(42) H(97) 2.955 2_476
H(43) C(26) 2.932 2_566
H(43) H(46) 2.599 2_566
H(43) H(47) 2.564 2_566
H(43) H(48) 3.193 2_566
H(44) C(71) 3.468 2_466
H(44) H(13) 3.505 2_466
H(44) H(27) 3.445 2_466
H(44) H(28) 3.508 2_466
H(44) H(29) 3.507 2_466
H(44) H(46) 3.449 2_566
H(44) H(89) 3.171 4_574
H(44) H(107) 2.909 2_466
H(45) C(16) 3.076 2_466
H(45) H(27) 3.203 2_466
H(45) H(28) 2.577 2_466
H(45) H(29) 2.965 2_466
H(46) C(25) 3.374 2_466
H(46) H(31) 3.371 2_466
H(46) H(43) 2.599 2_466
H(46) H(44) 3.449 2_466
H(47) O(8) 3.243 2_466
H(47) C(25) 3.459 2_466
H(47) H(29) 2.756 2_466
H(47) H(43) 2.564 2_466
H(47) H(105) 3.560 2_466
H(48) C(70) 3.488 2_466
H(48) C(74) 3.234 2_466
H(48) C(75) 3.161 2_466
H(48) H(15) 2.986 1_455
H(48) H(43) 3.193 2_466
H(48) H(109) 3.549 2_466
H(48) H(110) 3.431 2_466
H(50) O(2) 3.233 1_455
H(50) C(7) 3.056 1_455
H(50) H(12) 2.254 1_455
H(52) H(12) 2.878 1_455
H(52) H(88) 3.570 3_546
H(52) H(90) 3.241 3_546
H(52) H(95) 3.475 1_455
H(53) C(53) 3.591 1_455
H(53) H(95) 2.753 1_455
H(53) H(100) 2.875 3_546
H(54) O(2) 2.363 1_455
H(54) C(3) 3.548 1_455
H(54) C(7) 3.097 1_455
H(54) H(7) 3.530 1_455
H(54) H(11) 3.539 1_455
H(54) H(12) 2.861 1_455
H(54) H(94) 3.597 1_455
H(55) O(2) 3.531 1_455
H(56) O(32) 3.487 2_466
H(56) C(15) 3.070 2_476
H(56) H(5) 3.363 1_455
H(56) H(24) 2.364 2_476
H(56) H(25) 3.022 2_476
H(56) H(76) 3.540 3_556
H(57) O(22) 3.557 3_556
H(57) O(32) 3.580 2_466
H(57) C(43) 3.287 3_556
H(57) H(63) 3.433 3_556
H(57) H(76) 2.481 3_556
H(57) H(94) 3.032 1_455
H(58) O(2) 3.060 1_455
H(58) O(28) 3.412 1_455
H(58) C(53) 3.328 1_455
H(58) H(5) 2.966 1_455
H(58) H(76) 3.382 3_556
H(58) H(85) 3.008 1_455
H(58) H(94) 2.548 1_455
H(59) C(16) 3.264 2_466
H(59) H(28) 2.583 2_466
H(59) H(29) 3.208 2_466
H(59) H(31) 3.489 2_466
H(60) O(7) 3.334 2_466
H(60) O(8) 2.803 2_466
H(60) C(16) 3.405 2_466
H(60) C(17) 2.825 2_466
H(60) C(42) 3.421 3_546
H(60) H(28) 2.947 2_466
H(60) H(29) 3.443 2_466
H(60) H(31) 2.292 2_466
H(60) H(32) 3.025 2_466
H(60) H(72) 2.592 3_546
H(60) H(73) 3.529 3_546
H(61) C(42) 3.463 3_546
H(61) H(28) 3.454 2_466
H(61) H(72) 2.706 3_546
H(61) H(73) 3.410 3_546
H(62) O(32) 2.687 4_565
H(62) N(1) 3.107 3_546
H(62) C(56) 3.498 3_546
H(62) C(57) 3.210 3_546
H(62) H(1) 2.745 3_546
H(62) H(98) 2.679 3_546
H(63) C(41) 3.369 3_546
H(63) C(42) 3.162 3_546
H(63) C(57) 3.014 3_546
H(63) C(58) 3.565 3_546
H(63) H(57) 3.433 3_546
H(63) H(70) 3.454 3_546
H(63) H(71) 2.595 3_546
H(63) H(72) 2.892 3_546
H(63) H(74) 2.623 3_546
H(63) H(90) 3.015 3_546
H(63) H(98) 2.693 3_546
H(64) N(1) 3.333 3_546
H(64) C(51) 3.510 3_546
H(64) C(56) 3.471 3_546
H(64) C(57) 3.462 3_546
H(64) H(1) 3.412 3_546
H(64) H(88) 3.470 3_546
H(64) H(90) 2.739 3_546
H(64) H(98) 3.338 3_546
H(66) O(32) 3.043 4_565
H(66) C(61) 3.511 3_546
H(66) H(100) 2.954 3_546
H(66) H(101) 3.203 3_546
H(68) O(6) 3.287 4_575
H(68) O(32) 2.821 4_565
H(68) C(13) 3.507 4_575
H(68) H(20) 3.391 4_575
H(68) H(21) 2.958 4_575
H(69) C(17) 3.553 4_575
H(69) H(2) 3.561 3_656
H(69) H(21) 2.733 4_575
H(69) H(30) 3.178 4_575
H(69) H(32) 3.043 4_575
H(69) H(108) 3.390 3_656
H(70) H(63) 3.454 3_556
H(71) C(35) 3.484 3_556
H(71) H(32) 3.390 4_575
H(71) H(63) 2.595 3_556
H(72) O(17) 3.559 3_556
H(72) O(18) 2.881 3_556
H(72) C(34) 3.018 3_556
H(72) C(35) 3.384 3_556
H(72) H(31) 3.359 4_575
H(72) H(32) 3.208 4_575
H(72) H(60) 2.592 3_556
H(72) H(61) 2.706 3_556
H(72) H(63) 2.892 3_556
H(72) H(75) 3.237 3_556
H(73) C(53) 3.191 1_455
H(73) C(61) 3.186 3_546
H(73) H(60) 3.529 3_556
H(73) H(61) 3.410 3_556
H(73) H(75) 3.363 3_556
H(73) H(76) 3.444 3_556
H(73) H(94) 2.765 1_455
H(73) H(95) 3.267 1_455
H(73) H(96) 3.027 1_455
H(73) H(100) 2.621 3_546
H(73) H(102) 2.928 3_546
H(73) H(109) 3.304 3_556
H(74) O(18) 3.334 3_556
H(74) C(35) 3.318 3_556
H(74) C(43) 3.492 3_556
H(74) H(63) 2.623 3_556
H(74) H(75) 3.115 3_556
H(74) H(76) 3.005 3_556
H(74) H(94) 3.021 1_455
H(75) C(42) 3.426 3_546
H(75) H(72) 3.237 3_546
H(75) H(73) 3.363 3_546
H(75) H(74) 3.115 3_546
H(76) C(33) 3.267 3_546
H(76) C(42) 3.585 3_546
H(76) H(56) 3.540 3_546
H(76) H(57) 2.481 3_546
H(76) H(58) 3.382 3_546
H(76) H(73) 3.444 3_546
H(76) H(74) 3.005 3_546
H(76) H(85) 3.482 3_646
H(76) H(94) 3.352 3_646
H(78) O(14) 3.042 4_575
H(78) N(2) 3.412 3_656
H(78) C(24) 3.255 4_575
H(78) H(2) 2.506 3_656
H(78) H(21) 3.383 4_575
H(78) H(34) 3.256 4_575
H(78) H(40) 3.358 4_575
H(78) H(41) 2.856 4_575
H(79) O(14) 3.022 4_575
H(79) C(6) 3.525 3_646
H(79) C(24) 3.320 4_575
H(79) H(9) 2.660 3_646
H(79) H(41) 2.740 4_575
H(80) O(6) 2.740 4_575
H(80) O(14) 2.771 4_575
H(80) C(13) 3.164 4_575
H(80) H(21) 2.652 4_575
H(80) H(34) 3.216 4_575
H(80) H(41) 3.465 4_575
H(82) C(72) 3.137 3_656
H(82) H(2) 3.218 3_656
H(82) H(108) 2.368 3_656
H(84) N(2) 3.372 3_656
H(84) C(72) 3.140 3_656
H(84) C(73) 3.122 3_656
H(84) H(2) 3.461 3_656
H(84) H(108) 3.107 3_656
H(85) H(58) 3.008 1_655
H(85) H(76) 3.482 3_656
H(88) C(52) 3.297 3_656
H(88) H(11) 3.347 3_656
H(88) H(52) 3.570 3_556
H(88) H(64) 3.470 3_556
H(88) H(91) 3.386 3_656
H(88) H(92) 3.338 3_656
H(88) H(93) 2.680 3_656
H(88) H(107) 3.581 3_656
H(89) C(17) 2.941 4_575
H(89) H(30) 2.634 4_575
H(89) H(31) 2.524 4_575
H(89) H(32) 3.232 4_575
H(89) H(44) 3.171 4_575
H(89) H(107) 3.326 3_656
H(90) O(18) 3.523 3_556
H(90) C(17) 3.593 4_575
H(90) C(35) 3.206 3_556
H(90) H(30) 3.575 4_575
H(90) H(31) 3.130 4_575
H(90) H(32) 3.511 4_575
H(90) H(52) 3.241 3_556
H(90) H(63) 3.015 3_556
H(90) H(64) 2.739 3_556
H(91) H(88) 3.386 3_646
H(92) O(31) 3.326 3_646
H(92) N(2) 3.526 3_656
H(92) H(2) 3.201 3_656
H(92) H(3) 3.371 3_656
H(92) H(41) 3.510 4_575
H(92) H(88) 3.338 3_646
H(92) H(97) 3.563 3_646
H(93) H(88) 2.680 3_646
H(94) O(16) 3.298 1_655
H(94) C(33) 3.184 1_655
H(94) C(42) 3.274 1_655
H(94) H(54) 3.597 1_655
H(94) H(57) 3.032 1_655
H(94) H(58) 2.548 1_655
H(94) H(73) 2.765 1_655
H(94) H(74) 3.021 1_655
H(94) H(76) 3.352 3_656
H(95) O(16) 3.100 1_655
H(95) C(31) 3.350 1_655
H(95) C(61) 3.572 3_646
H(95) H(52) 3.475 1_655
H(95) H(53) 2.753 1_655
H(95) H(73) 3.267 1_655
H(95) H(100) 2.835 3_646
H(96) N(2) 3.226 3_656
H(96) C(73) 3.184 3_656
H(96) C(74) 3.282 3_656
H(96) H(3) 3.246 3_656
H(96) H(73) 3.027 1_655
H(96) H(100) 3.238 3_646
H(96) H(109) 3.208 3_656
H(97) C(24) 3.015 2_576
H(97) H(3) 3.554 1_565
H(97) H(16) 3.467 2_476
H(97) H(40) 3.133 2_576
H(97) H(41) 2.486 2_576
H(97) H(42) 2.955 2_576
H(97) H(92) 3.563 3_656
H(98) O(32) 2.647 2_466
H(98) C(15) 3.434 2_476
H(98) C(35) 3.053 3_556
H(98) H(25) 2.695 2_476
H(98) H(62) 2.679 3_556
H(98) H(63) 2.693 3_556
H(98) H(64) 3.338 3_556
H(100) O(24) 2.592 3_556
H(100) C(42) 3.096 3_556
H(100) C(53) 3.396 3_656
H(100) H(53) 2.875 3_556
H(100) H(66) 2.954 3_556
H(100) H(73) 2.621 3_556
H(100) H(95) 2.835 3_656
H(100) H(96) 3.238 3_656
H(100) H(109) 3.461 1_565
H(101) O(7) 3.080 2_476
H(101) O(24) 3.296 3_556
H(101) O(32) 2.937 2_466
H(101) C(10) 3.249 2_476
H(101) C(11) 3.472 2_476
H(101) C(12) 3.428 2_476
H(101) H(14) 3.442 2_476
H(101) H(18) 2.430 2_476
H(101) H(20) 2.637 2_476
H(101) H(66) 3.203 3_556
H(102) O(7) 2.962 2_476
H(102) O(24) 3.488 3_556
H(102) C(8) 3.591 2_476
H(102) C(42) 3.574 3_556
H(102) C(74) 3.272 1_565
H(102) H(3) 3.251 1_565
H(102) H(14) 2.671 2_476
H(102) H(18) 3.316 2_476
H(102) H(20) 3.486 2_476
H(102) H(73) 2.928 3_556
H(102) H(109) 2.346 1_565
H(105) H(47) 3.560 2_566
H(107) O(12) 3.579 2_566
H(107) O(29) 3.438 3_646
H(107) H(44) 2.909 2_566
H(107) H(88) 3.581 3_646
H(107) H(89) 3.326 3_646
H(108) O(12) 3.126 2_566
H(108) O(29) 3.097 3_646
H(108) C(46) 3.279 3_646
H(108) H(30) 3.543 2_566
H(108) H(36) 3.455 2_566
H(108) H(69) 3.390 3_646
H(108) H(82) 2.368 3_646
H(108) H(84) 3.107 3_646
H(109) O(31) 3.307 1_545
H(109) C(8) 3.496 2_466
H(109) C(61) 3.203 1_545
H(109) H(14) 2.979 2_466
H(109) H(15) 3.121 2_466
H(109) H(28) 3.579 2_466
H(109) H(48) 3.549 2_566
H(109) H(73) 3.304 3_546
H(109) H(96) 3.208 3_646
H(109) H(100) 3.461 1_545
H(109) H(102) 2.346 1_545
H(110) H(28) 3.282 2_466
H(110) H(48) 3.431 2_566

loop_
_geom_torsion_atom_site_label_1
_geom_torsion_atom_site_label_2
_geom_torsion_atom_site_label_3
_geom_torsion_atom_site_label_4
_geom_torsion
C(1) O(1) C(5) O(5) 57.1(13)
C(1) O(1) C(5) C(4) -64.0(14)
C(5) O(1) C(1) C(2) 61.0(13)
C(5) O(1) C(1) C(6) -178.6(11)
C(7) O(2) C(3) C(2) 120.2(15)
C(7) O(2) C(3) C(4) -121.0(15)
C(8) O(3) C(4) C(3) -156.3(10)
C(8) O(3) C(4) C(5) 82.0(14)
C(6) O(4) C(54) C(55) 112.4(10)
C(6) O(4) C(54) C(59) -66.1(14)
C(54) O(4) C(6) C(1) 112.8(11)
C(5) O(5) C(10) C(9) -102.0(10)
C(5) O(5) C(10) C(11) 142.4(9)
C(10) O(5) C(5) O(1) 102.8(10)
C(10) O(5) C(5) C(4) -139.4(11)
C(9) O(6) C(13) O(10) 59.8(10)
C(9) O(6) C(13) C(12) -63.8(9)
C(13) O(6) C(9) C(10) 64.8(9)
C(13) O(6) C(9) C(14) -170.5(8)
C(16) O(7) C(11) C(10) 119.7(8)
C(16) O(7) C(11) C(12) -121.1(8)
C(17) O(8) C(12) C(11) -162.6(7)
C(17) O(8) C(12) C(13) 75.0(10)
C(15) O(9) C(14) C(9) -171.3(10)
C(13) O(10) C(19) C(18) -114.0(9)
C(13) O(10) C(19) C(20) 124.6(8)
C(19) O(10) C(13) O(6) 93.1(9)
C(19) O(10) C(13) C(12) -143.5(8)
C(18) O(11) C(22) O(15) 57.3(10)
C(18) O(11) C(22) C(21) -62.5(10)
C(22) O(11) C(18) C(19) 58.2(11)
C(22) O(11) C(18) C(23) -164.4(8)
C(25) O(12) C(20) C(19) 146.2(9)
C(25) O(12) C(20) C(21) -92.4(11)
C(26) O(13) C(21) C(20) -164.4(7)
C(26) O(13) C(21) C(22) 71.8(10)
C(24) O(14) C(23) C(18) 91.2(11)
C(22) O(15) C(28) C(27) -105.5(10)
C(22) O(15) C(28) C(29) 138.0(8)
C(28) O(15) C(22) O(11) 100.7(9)
C(28) O(15) C(22) C(21) -137.0(8)
C(27) O(16) C(31) O(20) 56.4(10)
C(27) O(16) C(31) C(30) -68.6(10)
C(31) O(16) C(27) C(28) 66.6(11)
C(31) O(16) C(27) C(32) 169.1(8)
C(34) O(17) C(29) C(28) 124.3(8)
C(34) O(17) C(29) C(30) -117.1(8)
C(35) O(18) C(30) C(29) -173.0(8)
C(35) O(18) C(30) C(31) 65.7(11)
C(33) O(19) C(32) C(27) -139.5(11)
C(31) O(20) C(37) C(36) -99.0(9)
C(31) O(20) C(37) C(38) 144.0(7)
C(37) O(20) C(31) O(16) 100.4(9)
C(37) O(20) C(31) C(30) -132.7(7)
C(36) O(21) C(40) O(25) 55.3(10)
C(36) O(21) C(40) C(39) -63.6(9)
C(40) O(21) C(36) C(37) 64.6(9)
C(40) O(21) C(36) C(41) -174.0(7)
C(43) O(22) C(38) C(37) 123.1(7)
C(43) O(22) C(38) C(39) -119.0(8)
C(44) O(23) C(39) C(38) -158.6(8)
C(44) O(23) C(39) C(40) 78.6(11)
C(42) O(24) C(41) C(36) 168.0(8)
C(40) O(25) C(46) C(45) -113.6(9)
C(40) O(25) C(46) C(47) 125.0(8)
C(46) O(25) C(40) O(21) 98.5(9)
C(46) O(25) C(40) C(39) -142.9(8)
C(45) O(26) C(49) O(30) 60.7(10)
C(45) O(26) C(49) C(48) -62.1(12)
C(49) O(26) C(45) C(46) 53.8(11)
C(49) O(26) C(45) C(50) 176.1(8)
C(52) O(27) C(47) C(46) 139.4(9)
C(52) O(27) C(47) C(48) -105.6(11)
C(53) O(28) C(48) C(47) -126.5(12)
C(53) O(28) C(48) C(49) 113.6(13)
C(51) O(29) C(50) C(45) 173.7(9)
C(2) O(30) C(49) O(26) 93.9(11)
C(2) O(30) C(49) C(48) -140.5(10)
C(49) O(30) C(2) C(1) -103.2(12)
C(49) O(30) C(2) C(3) 133.3(10)
C(56) N(1) C(60) O(31) 6.4(15)
C(56) N(1) C(60) C(61) -175.3(9)
C(60) N(1) C(56) C(55) -18.2(16)
C(60) N(1) C(56) C(57) 163.7(9)
O(1) C(1) C(2) O(30) -175.1(10)
O(1) C(1) C(2) C(3) -54.7(13)
O(1) C(1) C(6) O(4) 67.4(12)
C(2) C(1) C(6) O(4) -171.7(9)
C(6) C(1) C(2) O(30) 66.3(14)
C(6) C(1) C(2) C(3) -173.2(11)
O(30) C(2) C(3) O(2) -62.1(14)
O(30) C(2) C(3) C(4) 175.0(9)
C(1) C(2) C(3) O(2) 172.7(11)
C(1) C(2) C(3) C(4) 49.7(13)
O(2) C(3) C(4) O(3) 58.9(15)
O(2) C(3) C(4) C(5) 178.5(14)
C(2) C(3) C(4) O(3) -177.2(9)
C(2) C(3) C(4) C(5) -57.6(16)
O(3) C(4) C(5) O(1) 176.3(11)
O(3) C(4) C(5) O(5) 55.9(15)
C(3) C(4) C(5) O(1) 63.8(16)
C(3) C(4) C(5) O(5) -56.7(17)
O(6) C(9) C(10) O(5) -174.3(7)
O(6) C(9) C(10) C(11) -59.2(9)
O(6) C(9) C(14) O(9) -65.0(10)
C(10) C(9) C(14) O(9) 55.2(11)
C(14) C(9) C(10) O(5) 65.6(10)
C(14) C(9) C(10) C(11) -179.3(8)
O(5) C(10) C(11) O(7) -72.7(8)
O(5) C(10) C(11) C(12) 171.2(7)
C(9) C(10) C(11) O(7) 171.3(7)
C(9) C(10) C(11) C(12) 55.2(10)
O(7) C(11) C(12) O(8) 65.8(9)
O(7) C(11) C(12) C(13) -168.7(7)
C(10) C(11) C(12) O(8) -179.5(7)
C(10) C(11) C(12) C(13) -54.0(10)
O(8) C(12) C(13) O(6) 177.2(7)
O(8) C(12) C(13) O(10) 53.3(10)
C(11) C(12) C(13) O(6) 56.4(10)
C(11) C(12) C(13) O(10) -67.6(10)
O(11) C(18) C(19) O(10) -164.2(7)
O(11) C(18) C(19) C(20) -48.4(11)
O(11) C(18) C(23) O(14) -83.6(10)
C(19) C(18) C(23) O(14) 47.8(14)
C(23) C(18) C(19) O(10) 67.9(13)
C(23) C(18) C(19) C(20) -176.3(9)
O(10) C(19) C(20) O(12) -71.4(9)
O(10) C(19) C(20) C(21) 164.0(7)
C(18) C(19) C(20) O(12) 168.5(8)
C(18) C(19) C(20) C(21) 43.9(11)
O(12) C(20) C(21) O(13) 65.0(10)
O(12) C(20) C(21) C(22) -168.3(8)
C(19) C(20) C(21) O(13) -174.5(7)
C(19) C(20) C(21) C(22) -47.7(11)
O(13) C(21) C(22) O(11) 178.5(7)
O(13) C(21) C(22) O(15) 55.6(10)
C(20) C(21) C(22) O(11) 57.8(11)
C(20) C(21) C(22) O(15) -65.1(10)
O(16) C(27) C(28) O(15) -172.6(8)
O(16) C(27) C(28) C(29) -59.4(12)
O(16) C(27) C(32) O(19) 70.2(10)
C(28) C(27) C(32) O(19) 179.6(9)
C(32) C(27) C(28) O(15) 88.5(10)
C(32) C(27) C(28) C(29) -158.3(9)
O(15) C(28) C(29) O(17) -73.3(9)
O(15) C(28) C(29) C(30) 170.7(7)
C(27) C(28) C(29) O(17) 170.0(9)
C(27) C(28) C(29) C(30) 54.0(12)
O(17) C(29) C(30) O(18) 62.7(9)
O(17) C(29) C(30) C(31) -169.8(7)
C(28) C(29) C(30) O(18) -179.7(6)
C(28) C(29) C(30) C(31) -52.1(10)
O(18) C(30) C(31) O(16) -177.8(7)
O(18) C(30) C(31) O(20) 53.2(10)
C(29) C(30) C(31) O(16) 60.6(10)
C(29) C(30) C(31) O(20) -68.4(9)
O(21) C(36) C(37) O(20) -172.7(6)
O(21) C(36) C(37) C(38) -57.7(9)
O(21) C(36) C(41) O(24) -67.6(9)
C(37) C(36) C(41) O(24) 49.6(10)
C(41) C(36) C(37) O(20) 71.8(9)
C(41) C(36) C(37) C(38) -173.2(7)
O(20) C(37) C(38) O(22) -69.0(7)
O(20) C(37) C(38) C(39) 174.2(7)
C(36) C(37) C(38) O(22) 173.0(6)
C(36) C(37) C(38) C(39) 56.2(9)
O(22) C(38) C(39) O(23) 62.2(9)
O(22) C(38) C(39) C(40) -173.7(8)
C(37) C(38) C(39) O(23) 179.2(7)
C(37) C(38) C(39) C(40) -56.7(10)
O(23) C(39) C(40) O(21) 179.6(7)
O(23) C(39) C(40) O(25) 57.3(11)
C(38) C(39) C(40) O(21) 58.6(10)
C(38) C(39) C(40) O(25) -63.6(10)
O(26) C(45) C(46) O(25) -166.4(7)
O(26) C(45) C(46) C(47) -51.9(11)
O(26) C(45) C(50) O(29) -70.9(10)
C(46) C(45) C(50) O(29) 48.4(12)
C(50) C(45) C(46) O(25) 78.3(10)
C(50) C(45) C(46) C(47) -167.2(9)
O(25) C(46) C(47) O(27) -74.5(9)
O(25) C(46) C(47) C(48) 167.5(8)
C(45) C(46) C(47) O(27) 170.0(8)
C(45) C(46) C(47) C(48) 51.9(12)
O(27) C(47) C(48) O(28) 68.9(11)
O(27) C(47) C(48) C(49) -170.2(9)
C(46) C(47) C(48) O(28) -175.4(8)
C(46) C(47) C(48) C(49) -54.5(12)
O(28) C(48) C(49) O(26) -177.8(9)
O(28) C(48) C(49) O(30) 60.0(12)
C(47) C(48) C(49) O(26) 63.7(13)
C(47) C(48) C(49) O(30) -58.5(12)
O(4) C(54) C(55) C(56) 177.8(9)
O(4) C(54) C(59) C(58) -176.9(9)
O(4) C(54) C(59) C(62) -2.2(18)
C(55) C(54) C(59) C(58) 4.8(16)
C(55) C(54) C(59) C(62) 179.4(10)
C(59) C(54) C(55) C(56) -3.7(16)
C(54) C(55) C(56) N(1) -179.0(9)
C(54) C(55) C(56) C(57) -0.9(15)
N(1) C(56) C(57) C(58) -177.7(8)
C(55) C(56) C(57) C(58) 4.1(15)
C(56) C(57) C(58) C(59) -2.9(15)
C(57) C(58) C(59) C(54) -1.4(15)
C(57) C(58) C(59) C(62) -176.6(9)
C(54) C(59) C(62) C(63) 154(9)
C(58) C(59) C(62) C(63) -31(10)
C(59) C(62) C(63) C(64) 38(23)
C(62) C(63) C(64) C(65) -126(16)
C(62) C(63) C(64) C(69) 43(16)
C(63) C(64) C(65) C(66) -177.5(11)
C(63) C(64) C(69) C(68) -175.1(12)
C(65) C(64) C(69) C(68) -4.9(19)
C(69) C(64) C(65) C(66) 12.2(18)
C(64) C(65) C(66) C(67) -12(2)
C(65) C(66) C(67) C(68) 2.1(18)
C(65) C(66) C(67) C(70) -173.8(12)
C(66) C(67) C(68) C(69) 5.5(18)
C(66) C(67) C(70) C(71) -23.7(15)
C(66) C(67) C(70) C(75) 156.3(11)
C(68) C(67) C(70) C(71) 160.9(11)
C(68) C(67) C(70) C(75) -19.0(15)
C(70) C(67) C(68) C(69) -178.6(12)
C(67) C(68) C(69) C(64) -4(2)
C(67) C(70) C(71) C(72) -179.8(6)
C(67) C(70) C(75) C(74) 177.6(9)
C(71) C(70) C(75) C(74) -2.4(14)
C(75) C(70) C(71) C(72) 0.1(12)
C(70) C(71) C(72) C(73) 5.0(15)
C(71) C(72) C(73) N(2) 172.0(9)
C(71) C(72) C(73) C(74) -7.1(14)
N(2) C(73) C(74) C(75) -174.4(9)
C(72) C(73) C(74) C(75) 4.8(15)
C(73) C(74) C(75) C(70) -0.2(12)
